data_7018176
loop_
_publ_author_name
'Liang, Zhenhua'
'Ni, Xufeng'
'Li, Xue'
'Shen, Zhiquan'

_publ_section_title
;
 Synthesis and characterization of benzoxazine-functionalized amine
 bridged bis(phenolate) lanthanide complexes and their application in the
 ring-opening polymerization of cyclic esters.
;
_journal_issue 9
_journal_name_full 'Dalton transactions (Cambridge, England : 2003)'
_journal_page_first 2812
_journal_page_last 2819
_journal_paper_doi 10.1039/c2dt11736c
_journal_volume 41
_journal_year 2012
_chemical_formula_moiety 'C78 H108 N4 O6 Yb, C20 H40 Na O8'
_chemical_formula_sum 'C98 H148 N4 Na O14 Yb'
_chemical_formula_weight 1802.23
_chemical_name_systematic
;
?
;
_space_group_IT_number 2
_symmetry_cell_setting triclinic
_symmetry_space_group_name_Hall '-P 1'
_symmetry_space_group_name_H-M 'P -1'
_atom_sites_solution_hydrogens geom
_atom_sites_solution_primary direct
_atom_sites_solution_secondary difmap
_audit_creation_method SHELXL-97
_cell_angle_alpha 88.251(2)
_cell_angle_beta 81.427(2)
_cell_angle_gamma 75.735(2)
_cell_formula_units_Z 2
_cell_length_a 16.5630(4)
_cell_length_b 18.4928(4)
_cell_length_c 19.0775(5)
_cell_measurement_reflns_used 20537
_cell_measurement_temperature 110(2)
_cell_measurement_theta_max 29.5912
_cell_measurement_theta_min 2.9889
_cell_volume 5599.8(2)
_computing_cell_refinement 'CrysAlis PRO (Oxford Diffraction, 2010)'
_computing_data_collection 'CrysAlis PRO'
_computing_data_reduction 'CrysAlis PRO'
_computing_molecular_graphics 'OLEX2 (Dolomanov et al., 2009)'
_computing_publication_material OLEX2
_computing_structure_refinement 'SHELXL-97 (Sheldrick, 2008)'
_computing_structure_solution 'SHELXS-97 (Sheldrick, 2008)'
_diffrn_ambient_temperature 110(2)
_diffrn_detector_area_resol_mean 10.3592
_diffrn_measured_fraction_theta_full 0.998
_diffrn_measured_fraction_theta_max 0.998
_diffrn_measurement_device_type 'Xcalibur, Atlas, Gemini ultra'
_diffrn_measurement_method '\w scans'
_diffrn_radiation_monochromator graphite
_diffrn_radiation_source 'fine-focus sealed tube'
_diffrn_radiation_type MoK\a
_diffrn_radiation_wavelength 0.71073
_diffrn_reflns_av_R_equivalents 0.0479
_diffrn_reflns_av_sigmaI/netI 0.0533
_diffrn_reflns_limit_h_max 19
_diffrn_reflns_limit_h_min -19
_diffrn_reflns_limit_k_max 22
_diffrn_reflns_limit_k_min -22
_diffrn_reflns_limit_l_max 22
_diffrn_reflns_limit_l_min -22
_diffrn_reflns_number 64784
_diffrn_reflns_theta_full 25.35
_diffrn_reflns_theta_max 25.35
_diffrn_reflns_theta_min 2.99
_exptl_absorpt_coefficient_mu 0.892
_exptl_absorpt_correction_T_max 0.8375
_exptl_absorpt_correction_T_min 0.8112
_exptl_absorpt_correction_type multi-scan
_exptl_absorpt_process_details
;
CrysAlis PRO (Oxford Diffraction, 2010)
;
_exptl_crystal_colour colorless
_exptl_crystal_density_diffrn 1.069
_exptl_crystal_density_method 'not measured'
_exptl_crystal_description block
_exptl_crystal_F_000 1914
_exptl_crystal_size_max 0.45
_exptl_crystal_size_mid 0.38
_exptl_crystal_size_min 0.32
_platon_squeeze_details
;
;
_refine_diff_density_max 2.532
_refine_diff_density_min -0.940
_refine_diff_density_rms 0.096
_refine_ls_extinction_method none
_refine_ls_goodness_of_fit_ref 1.113
_refine_ls_hydrogen_treatment constr
_refine_ls_matrix_type full
_refine_ls_number_parameters 1107
_refine_ls_number_reflns 20442
_refine_ls_number_restraints 0
_refine_ls_restrained_S_all 1.113
_refine_ls_R_factor_all 0.0492
_refine_ls_R_factor_gt 0.0385
_refine_ls_shift/su_max 0.008
_refine_ls_shift/su_mean 0.000
_refine_ls_structure_factor_coef Fsqd
_refine_ls_weighting_details 'calc w=1/[\s^2^(Fo^2^)+(0.0560P)^2^+2.3554P] where P=(Fo^2^+2Fc^2^)/3'
_refine_ls_weighting_scheme calc
_refine_ls_wR_factor_gt 0.1004
_refine_ls_wR_factor_ref 0.1071
_reflns_number_gt 17383
_reflns_number_total 20442
_reflns_threshold_expression >2sigma(I)
_cod_data_source_file c2dt11736c.txt
_cod_data_source_block 110714_yb_bb
_cod_depositor_comments
;
The following automatic conversions were performed:

'_symmetry_cell_setting' value 'Triclinic' changed to 'triclinic'
according to /home/saulius/struct/CIF-dictionaries/cif_core.dic
dictionary named 'cif_core.dic' version 2.4.1 from 2010-06-29.

Automatic conversion script
Id: cif_fix_values 1715 2011-07-08 13:25:40Z adriana 
;
_cod_database_code 7018176

loop_
_symmetry_equiv_pos_as_xyz
'x, y, z'
'-x, -y, -z'

loop_
_atom_site_label
_atom_site_type_symbol
_atom_site_fract_x
_atom_site_fract_y
_atom_site_fract_z
_atom_site_U_iso_or_equiv
_atom_site_adp_type
_atom_site_occupancy
_atom_site_symmetry_multiplicity
_atom_site_calc_flag
_atom_site_refinement_flags
_atom_site_disorder_assembly
_atom_site_disorder_group
Yb1 Yb 0.012163(8) 0.242793(7) 0.851973(7) 0.01366(5) Uani 1 1 d . . .
Na1 Na 1.00183(8) 0.25939(8) 0.27192(7) 0.0256(3) Uani 1 1 d . A .
O1 O -0.07605(13) 0.30471(12) 0.93554(11) 0.0178(5) Uani 1 1 d . . .
O2 O 0.06616(13) 0.15320(12) 0.77734(11) 0.0168(5) Uani 1 1 d . . .
O3 O -0.42848(14) 0.15734(13) 0.84710(11) 0.0218(5) Uani 1 1 d . . .
O4 O -0.03512(13) 0.32102(12) 0.77421(11) 0.0175(5) Uani 1 1 d . . .
O5 O 0.09722(13) 0.18763(12) 0.92180(11) 0.0168(5) Uani 1 1 d . . .
O6 O 0.44057(14) 0.33940(14) 0.73619(13) 0.0250(5) Uani 1 1 d . . .
O7 O 0.87234(17) 0.17072(15) 0.26949(13) 0.0347(6) Uani 1 1 d . . .
O8 O 1.00043(17) 0.17733(16) 0.15390(14) 0.0357(7) Uani 1 1 d . . .
O9 O 1.02822(18) 0.32200(15) 0.15566(14) 0.0377(7) Uani 1 1 d . . .
O10 O 1.08077(17) 0.36491(15) 0.27239(16) 0.0403(7) Uani 1 1 d . . .
O11 O 1.02513(16) 0.29419(16) 0.39717(14) 0.0341(6) Uani 1 1 d . . .
O12 O 0.96372(16) 0.16954(15) 0.38183(12) 0.0294(6) Uani 1 1 d . . .
O13 O 0.88124(16) 0.36001(16) 0.29220(14) 0.0348(6) Uani 1 1 d . A .
O14 O 1.13714(16) 0.18382(15) 0.26709(15) 0.0353(6) Uani 1 1 d . . .
N1 N -0.10312(16) 0.17439(14) 0.86938(13) 0.0126(5) Uani 1 1 d . . .
N2 N -0.32224(17) 0.22789(16) 0.81727(15) 0.0210(6) Uani 1 1 d . . .
N3 N 0.12602(16) 0.31302(14) 0.83301(13) 0.0139(5) Uani 1 1 d . . .
N4 N 0.34225(17) 0.26701(16) 0.72148(15) 0.0220(6) Uani 1 1 d . . .
C1 C -0.5303(2) -0.0327(2) 0.8057(2) 0.0336(9) Uani 1 1 d . . .
H1A H -0.5725 -0.0452 0.8425 0.050 Uiso 1 1 calc R . .
H1B H -0.4804 -0.0747 0.7986 0.050 Uiso 1 1 calc R . .
H1C H -0.5538 -0.0223 0.7612 0.050 Uiso 1 1 calc R . .
C2 C -0.5052(2) 0.0365(2) 0.82867(18) 0.0235(8) Uani 1 1 d . . .
C3 C -0.5846(2) 0.1012(2) 0.8364(2) 0.0282(8) Uani 1 1 d . . .
H3A H -0.6028 0.1128 0.7899 0.042 Uiso 1 1 calc R . .
H3B H -0.5721 0.1452 0.8553 0.042 Uiso 1 1 calc R . .
H3C H -0.6295 0.0867 0.8688 0.042 Uiso 1 1 calc R . .
C4 C -0.4736(3) 0.0186(2) 0.9002(2) 0.0330(9) Uani 1 1 d . . .
H4A H -0.5158 0.0008 0.9331 0.049 Uiso 1 1 calc R . .
H4B H -0.4641 0.0637 0.9197 0.049 Uiso 1 1 calc R . .
H4C H -0.4207 -0.0201 0.8936 0.049 Uiso 1 1 calc R . .
C5 C -0.4364(2) 0.0574(2) 0.77352(17) 0.0217(7) Uani 1 1 d . . .
C6 C -0.4079(2) 0.0186(2) 0.71037(19) 0.0268(8) Uani 1 1 d . . .
H6 H -0.4296 -0.0231 0.7025 0.032 Uiso 1 1 calc R . .
C7 C -0.3488(2) 0.0376(2) 0.65738(18) 0.0287(8) Uani 1 1 d . . .
C8 C -0.3184(2) 0.0982(2) 0.66979(17) 0.0259(8) Uani 1 1 d . . .
H8 H -0.2780 0.1120 0.6346 0.031 Uiso 1 1 calc R . .
C9 C -0.3448(2) 0.1399(2) 0.73185(17) 0.0210(7) Uani 1 1 d . . .
C10 C -0.40294(19) 0.11877(19) 0.78383(17) 0.0194(7) Uani 1 1 d . . .
C11 C -0.4067(2) 0.2284(2) 0.8488(2) 0.0254(8) Uani 1 1 d . . .
H11A H -0.4462 0.2657 0.8239 0.030 Uiso 1 1 calc R . .
H11B H -0.4147 0.2449 0.8987 0.030 Uiso 1 1 calc R . .
C12 C -0.3115(2) 0.2065(2) 0.74252(18) 0.0235(8) Uani 1 1 d . . .
H12A H -0.2509 0.1954 0.7230 0.028 Uiso 1 1 calc R . .
H12B H -0.3411 0.2491 0.7158 0.028 Uiso 1 1 calc R . .
C13 C -0.3186(3) -0.0079(3) 0.5901(2) 0.0415(11) Uani 1 1 d . . .
H13A H -0.2736 -0.0515 0.5984 0.062 Uiso 1 1 calc R . .
H13B H -0.2970 0.0227 0.5526 0.062 Uiso 1 1 calc R . .
H13C H -0.3655 -0.0245 0.5758 0.062 Uiso 1 1 calc R . .
C14 C -0.25655(19) 0.18277(19) 0.85546(17) 0.0178(7) Uani 1 1 d . . .
H14A H -0.2422 0.1301 0.8395 0.021 Uiso 1 1 calc R . .
H14B H -0.2768 0.1846 0.9070 0.021 Uiso 1 1 calc R . .
C15 C -0.17869(19) 0.21506(18) 0.83966(17) 0.0163(7) Uani 1 1 d . . .
H15A H -0.1636 0.2172 0.7876 0.020 Uiso 1 1 calc R . .
H15B H -0.1944 0.2670 0.8579 0.020 Uiso 1 1 calc R . .
C16 C -0.1187(2) 0.16656(18) 0.94833(16) 0.0154(7) Uani 1 1 d . . .
H16A H -0.0636 0.1514 0.9657 0.019 Uiso 1 1 calc R . .
H16B H -0.1475 0.1257 0.9595 0.019 Uiso 1 1 calc R . .
C17 C -0.1702(2) 0.23521(18) 0.98852(16) 0.0168(7) Uani 1 1 d . . .
C18 C -0.1463(2) 0.30337(18) 0.97896(16) 0.0162(7) Uani 1 1 d . . .
C19 C -0.1984(2) 0.36740(19) 1.01557(17) 0.0201(7) Uani 1 1 d . . .
C20 C -0.2671(2) 0.3587(2) 1.06399(18) 0.0244(8) Uani 1 1 d . . .
H20 H -0.3010 0.4013 1.0899 0.029 Uiso 1 1 calc R . .
C21 C -0.2887(2) 0.2908(2) 1.07634(18) 0.0238(8) Uani 1 1 d . . .
C22 C -0.2403(2) 0.22979(19) 1.03725(17) 0.0214(7) Uani 1 1 d . . .
H22 H -0.2548 0.1832 1.0436 0.026 Uiso 1 1 calc R . .
C23 C -0.3647(3) 0.2850(2) 1.1292(2) 0.0371(10) Uani 1 1 d . . .
H23A H -0.3473 0.2718 1.1757 0.056 Uiso 1 1 calc R . .
H23B H -0.3894 0.2465 1.1134 0.056 Uiso 1 1 calc R . .
H23C H -0.4065 0.3331 1.1325 0.056 Uiso 1 1 calc R . .
C24 C -0.1801(2) 0.4448(2) 1.0000(2) 0.0271(8) Uani 1 1 d . . .
C25 C -0.1812(3) 0.4615(2) 0.9207(2) 0.0347(9) Uani 1 1 d . . .
H25A H -0.1371 0.4238 0.8927 0.052 Uiso 1 1 calc R . .
H25B H -0.1708 0.5110 0.9105 0.052 Uiso 1 1 calc R . .
H25C H -0.2362 0.4605 0.9084 0.052 Uiso 1 1 calc R . .
C26 C -0.0949(2) 0.4470(2) 1.0207(2) 0.0347(10) Uani 1 1 d . . .
H26A H -0.0946 0.4350 1.0710 0.052 Uiso 1 1 calc R . .
H26B H -0.0856 0.4970 1.0120 0.052 Uiso 1 1 calc R . .
H26C H -0.0501 0.4104 0.9922 0.052 Uiso 1 1 calc R . .
C27 C -0.2470(3) 0.5070(2) 1.0422(2) 0.0381(10) Uani 1 1 d . . .
H27A H -0.3028 0.5067 1.0309 0.057 Uiso 1 1 calc R . .
H27B H -0.2349 0.5553 1.0295 0.057 Uiso 1 1 calc R . .
H27C H -0.2461 0.4985 1.0931 0.057 Uiso 1 1 calc R . .
C28 C -0.0688(2) 0.09784(17) 0.83877(16) 0.0145(6) Uani 1 1 d . . .
H28A H -0.1128 0.0697 0.8497 0.017 Uiso 1 1 calc R . .
H28B H -0.0207 0.0724 0.8629 0.017 Uiso 1 1 calc R . .
C29 C -0.03978(19) 0.09372(17) 0.75971(16) 0.0145(6) Uani 1 1 d . . .
C30 C -0.0812(2) 0.06366(18) 0.71409(17) 0.0182(7) Uani 1 1 d . . .
H30 H -0.1326 0.0509 0.7319 0.022 Uiso 1 1 calc R . .
C31 C -0.0488(2) 0.05207(18) 0.64306(17) 0.0180(7) Uani 1 1 d . . .
C32 C 0.0292(2) 0.06705(18) 0.62001(17) 0.0180(7) Uani 1 1 d . . .
H32 H 0.0538 0.0557 0.5721 0.022 Uiso 1 1 calc R . .
C33 C 0.0734(2) 0.09770(18) 0.66315(16) 0.0170(7) Uani 1 1 d . . .
C34 C 0.03471(19) 0.11602(17) 0.73454(16) 0.0147(6) Uani 1 1 d . . .
C35 C 0.1590(2) 0.1129(2) 0.63554(17) 0.0219(7) Uani 1 1 d . . .
C36 C 0.1966(2) 0.0757(2) 0.56325(19) 0.0299(9) Uani 1 1 d . . .
H36A H 0.2000 0.0220 0.5666 0.045 Uiso 1 1 calc R . .
H36B H 0.2532 0.0834 0.5491 0.045 Uiso 1 1 calc R . .
H36C H 0.1608 0.0977 0.5278 0.045 Uiso 1 1 calc R . .
C37 C 0.1487(2) 0.1974(2) 0.62670(18) 0.0258(8) Uani 1 1 d . . .
H37A H 0.1161 0.2151 0.5880 0.039 Uiso 1 1 calc R . .
H37B H 0.2044 0.2079 0.6156 0.039 Uiso 1 1 calc R . .
H37C H 0.1192 0.2230 0.6708 0.039 Uiso 1 1 calc R . .
C38 C 0.2228(2) 0.0815(2) 0.68664(19) 0.0294(9) Uani 1 1 d . . .
H38A H 0.2021 0.1050 0.7334 0.044 Uiso 1 1 calc R . .
H38B H 0.2772 0.0921 0.6682 0.044 Uiso 1 1 calc R . .
H38C H 0.2298 0.0274 0.6909 0.044 Uiso 1 1 calc R . .
C39 C -0.0935(2) 0.0215(2) 0.59194(18) 0.0270(8) Uani 1 1 d . . .
H39A H -0.0558 -0.0235 0.5689 0.041 Uiso 1 1 calc R . .
H39B H -0.1097 0.0591 0.5560 0.041 Uiso 1 1 calc R . .
H39C H -0.1440 0.0091 0.6178 0.041 Uiso 1 1 calc R . .
C40 C 0.4915(2) 0.4771(2) 0.7257(2) 0.0267(8) Uani 1 1 d . . .
C41 C 0.5045(3) 0.5551(2) 0.7086(2) 0.0381(10) Uani 1 1 d . . .
H41A H 0.5334 0.5705 0.7447 0.057 Uiso 1 1 calc R . .
H41B H 0.4497 0.5905 0.7082 0.057 Uiso 1 1 calc R . .
H41C H 0.5387 0.5544 0.6619 0.057 Uiso 1 1 calc R . .
C42 C 0.5784(2) 0.4241(2) 0.7224(2) 0.0334(9) Uani 1 1 d . . .
H42A H 0.6093 0.4241 0.6743 0.050 Uiso 1 1 calc R . .
H42B H 0.5726 0.3736 0.7345 0.050 Uiso 1 1 calc R . .
H42C H 0.6094 0.4407 0.7562 0.050 Uiso 1 1 calc R . .
C43 C 0.4422(3) 0.4799(2) 0.8011(2) 0.0357(9) Uani 1 1 d . . .
H43A H 0.4713 0.5003 0.8339 0.054 Uiso 1 1 calc R . .
H43B H 0.4388 0.4293 0.8158 0.054 Uiso 1 1 calc R . .
H43C H 0.3853 0.5117 0.8015 0.054 Uiso 1 1 calc R . .
C44 C 0.4418(2) 0.4526(2) 0.67258(19) 0.0231(8) Uani 1 1 d . . .
C45 C 0.4215(2) 0.4942(2) 0.6136(2) 0.0272(8) Uani 1 1 d . . .
H45 H 0.4409 0.5384 0.6052 0.033 Uiso 1 1 calc R . .
C46 C 0.3744(2) 0.4755(2) 0.56574(19) 0.0288(8) Uani 1 1 d . . .
C47 C 0.3454(2) 0.4113(2) 0.57967(18) 0.0257(8) Uani 1 1 d . . .
H47 H 0.3116 0.3979 0.5486 0.031 Uiso 1 1 calc R . .
C48 C 0.3641(2) 0.3665(2) 0.63701(18) 0.0232(8) Uani 1 1 d . . .
C49 C 0.4154(2) 0.3854(2) 0.68168(17) 0.0208(7) Uani 1 1 d . . .
C50 C 0.4255(2) 0.2657(2) 0.7323(2) 0.0264(8) Uani 1 1 d . . .
H50A H 0.4656 0.2374 0.6931 0.032 Uiso 1 1 calc R . .
H50B H 0.4369 0.2389 0.7769 0.032 Uiso 1 1 calc R . .
C51 C 0.3302(2) 0.2980(2) 0.65131(18) 0.0246(8) Uani 1 1 d . . .
H51A H 0.2693 0.3112 0.6475 0.030 Uiso 1 1 calc R . .
H51B H 0.3589 0.2597 0.6148 0.030 Uiso 1 1 calc R . .
C52 C 0.3553(3) 0.5227(3) 0.5009(2) 0.0389(10) Uani 1 1 d . . .
H52A H 0.3170 0.5708 0.5159 0.058 Uiso 1 1 calc R . .
H52B H 0.3288 0.4968 0.4703 0.058 Uiso 1 1 calc R . .
H52C H 0.4078 0.5309 0.4747 0.058 Uiso 1 1 calc R . .
C53 C 0.2784(2) 0.30615(19) 0.77882(17) 0.0202(7) Uani 1 1 d . . .
H53A H 0.2614 0.3599 0.7678 0.024 Uiso 1 1 calc R . .
H53B H 0.3022 0.3009 0.8239 0.024 Uiso 1 1 calc R . .
C54 C 0.20156(19) 0.27245(18) 0.78639(16) 0.0154(7) Uani 1 1 d . . .
H54A H 0.1863 0.2689 0.7386 0.018 Uiso 1 1 calc R . .
H54B H 0.2183 0.2210 0.8045 0.018 Uiso 1 1 calc R . .
C55 C 0.1430(2) 0.32452(18) 0.90643(16) 0.0168(7) Uani 1 1 d . . .
H55A H 0.0883 0.3414 0.9375 0.020 Uiso 1 1 calc R . .
H55B H 0.1725 0.3651 0.9050 0.020 Uiso 1 1 calc R . .
C56 C 0.19438(19) 0.25721(18) 0.93947(15) 0.0148(6) Uani 1 1 d . . .
C57 C 0.2663(2) 0.26229(19) 0.96622(16) 0.0183(7) Uani 1 1 d . . .
H57 H 0.2829 0.3081 0.9621 0.022 Uiso 1 1 calc R . .
C58 C 0.3140(2) 0.20297(19) 0.99839(17) 0.0208(7) Uani 1 1 d . . .
C59 C 0.2896(2) 0.13557(19) 1.00107(16) 0.0192(7) Uani 1 1 d . . .
H59 H 0.3226 0.0939 1.0227 0.023 Uiso 1 1 calc R . .
C60 C 0.2196(2) 0.12661(18) 0.97374(16) 0.0162(7) Uani 1 1 d . . .
C61 C 0.16813(19) 0.18966(18) 0.94459(15) 0.0142(6) Uani 1 1 d . . .
C62 C 0.3931(2) 0.2082(2) 1.0264(2) 0.0342(9) Uani 1 1 d . . .
H62A H 0.4396 0.2025 0.9871 0.051 Uiso 1 1 calc R . .
H62B H 0.4071 0.1685 1.0610 0.051 Uiso 1 1 calc R . .
H62C H 0.3837 0.2568 1.0493 0.051 Uiso 1 1 calc R . .
C63 C 0.1991(2) 0.04977(18) 0.97257(17) 0.0192(7) Uani 1 1 d . . .
C64 C 0.1980(2) 0.02764(19) 0.89541(18) 0.0229(8) Uani 1 1 d . . .
H64A H 0.1562 0.0657 0.8745 0.034 Uiso 1 1 calc R . .
H64B H 0.1834 -0.0205 0.8949 0.034 Uiso 1 1 calc R . .
H64C H 0.2538 0.0237 0.8678 0.034 Uiso 1 1 calc R . .
C65 C 0.1137(2) 0.0520(2) 1.01614(19) 0.0233(8) Uani 1 1 d . . .
H65A H 0.1148 0.0642 1.0655 0.035 Uiso 1 1 calc R . .
H65B H 0.1010 0.0031 1.0140 0.035 Uiso 1 1 calc R . .
H65C H 0.0702 0.0900 0.9970 0.035 Uiso 1 1 calc R . .
C66 C 0.2654(2) -0.01121(19) 1.00316(19) 0.0233(8) Uani 1 1 d . . .
H66A H 0.3213 -0.0127 0.9766 0.035 Uiso 1 1 calc R . .
H66B H 0.2524 -0.0597 0.9992 0.035 Uiso 1 1 calc R . .
H66C H 0.2650 -0.0002 1.0532 0.035 Uiso 1 1 calc R . .
C67 C 0.0883(2) 0.38792(17) 0.80495(17) 0.0179(7) Uani 1 1 d . . .
H67A H 0.1286 0.4195 0.8053 0.021 Uiso 1 1 calc R . .
H67B H 0.0368 0.4111 0.8378 0.021 Uiso 1 1 calc R . .
C68 C 0.06559(19) 0.38865(18) 0.73139(17) 0.0161(7) Uani 1 1 d . . .
C69 C 0.1057(2) 0.42282(18) 0.67578(17) 0.0190(7) Uani 1 1 d . . .
H69 H 0.1527 0.4412 0.6829 0.023 Uiso 1 1 calc R . .
C70 C 0.0786(2) 0.43061(19) 0.61013(17) 0.0191(7) Uani 1 1 d . . .
C71 C 0.0078(2) 0.40610(18) 0.60256(17) 0.0180(7) Uani 1 1 d . . .
H71 H -0.0125 0.4132 0.5582 0.022 Uiso 1 1 calc R . .
C72 C -0.03539(19) 0.37153(18) 0.65646(17) 0.0167(7) Uani 1 1 d . . .
C73 C -0.00299(19) 0.35905(18) 0.72162(16) 0.0165(7) Uani 1 1 d . . .
C74 C 0.1213(2) 0.4683(2) 0.54942(18) 0.0280(8) Uani 1 1 d . . .
H74A H 0.1544 0.4986 0.5679 0.042 Uiso 1 1 calc R . .
H74B H 0.0786 0.5003 0.5242 0.042 Uiso 1 1 calc R . .
H74C H 0.1586 0.4303 0.5168 0.042 Uiso 1 1 calc R . .
C75 C -0.1156(2) 0.34781(19) 0.64596(18) 0.0209(7) Uani 1 1 d . . .
C76 C -0.1868(2) 0.3792(2) 0.7063(2) 0.0291(8) Uani 1 1 d . . .
H76A H -0.1698 0.3599 0.7517 0.044 Uiso 1 1 calc R . .
H76B H -0.2377 0.3640 0.6991 0.044 Uiso 1 1 calc R . .
H76C H -0.1984 0.4338 0.7066 0.044 Uiso 1 1 calc R . .
C77 C -0.0970(2) 0.2623(2) 0.64437(18) 0.0243(8) Uani 1 1 d . . .
H77A H -0.0547 0.2430 0.6034 0.037 Uiso 1 1 calc R . .
H77B H -0.1488 0.2470 0.6407 0.037 Uiso 1 1 calc R . .
H77C H -0.0756 0.2422 0.6880 0.037 Uiso 1 1 calc R . .
C78 C -0.1466(2) 0.3768(2) 0.5762(2) 0.0313(9) Uani 1 1 d . . .
H78A H -0.1581 0.4314 0.5756 0.047 Uiso 1 1 calc R . .
H78B H -0.1982 0.3615 0.5721 0.047 Uiso 1 1 calc R . .
H78C H -0.1032 0.3562 0.5363 0.047 Uiso 1 1 calc R . .
C79 C 0.9872(3) 0.2288(3) 0.0972(2) 0.0469(12) Uani 1 1 d . . .
H79A H 0.9290 0.2605 0.1052 0.056 Uiso 1 1 calc R . .
H79B H 0.9953 0.2014 0.0519 0.056 Uiso 1 1 calc R . .
C80 C 1.0480(3) 0.2760(2) 0.0935(2) 0.0480(12) Uani 1 1 d . . .
H80A H 1.1060 0.2442 0.0906 0.058 Uiso 1 1 calc R . .
H80B H 1.0446 0.3076 0.0507 0.058 Uiso 1 1 calc R . .
C81 C 1.0758(3) 0.3767(3) 0.1503(3) 0.0506(12) Uani 1 1 d . . .
H81A H 1.0606 0.4116 0.1113 0.061 Uiso 1 1 calc R . .
H81B H 1.1367 0.3525 0.1402 0.061 Uiso 1 1 calc R . .
C82 C 1.0564(3) 0.4180(2) 0.2194(3) 0.0473(12) Uani 1 1 d . . .
H82A H 1.0881 0.4571 0.2176 0.057 Uiso 1 1 calc R . .
H82B H 0.9955 0.4421 0.2298 0.057 Uiso 1 1 calc R . .
C83 C 1.0659(3) 0.3980(3) 0.3417(3) 0.0512(13) Uani 1 1 d . . .
H83A H 1.0062 0.4255 0.3535 0.061 Uiso 1 1 calc R . .
H83B H 1.1017 0.4334 0.3435 0.061 Uiso 1 1 calc R . .
C84 C 1.0869(3) 0.3366(3) 0.3926(3) 0.0490(13) Uani 1 1 d . . .
H84A H 1.1435 0.3044 0.3763 0.059 Uiso 1 1 calc R . .
H84B H 1.0873 0.3573 0.4398 0.059 Uiso 1 1 calc R . .
C85 C 1.0437(3) 0.2310(3) 0.4401(2) 0.0391(10) Uani 1 1 d . . .
H85A H 1.0533 0.2459 0.4870 0.047 Uiso 1 1 calc R . .
H85B H 1.0957 0.1955 0.4179 0.047 Uiso 1 1 calc R . .
C86 C 0.9729(3) 0.1948(2) 0.44911(19) 0.0362(9) Uani 1 1 d . . .
H86A H 0.9840 0.1520 0.4818 0.043 Uiso 1 1 calc R . .
H86B H 0.9204 0.2307 0.4696 0.043 Uiso 1 1 calc R . .
C87 C 0.8937(2) 0.1369(2) 0.38652(19) 0.0308(9) Uani 1 1 d . . .
H87A H 0.8409 0.1746 0.4032 0.037 Uiso 1 1 calc R . .
H87B H 0.8999 0.0953 0.4207 0.037 Uiso 1 1 calc R . .
C88 C 0.8905(2) 0.1089(2) 0.3149(2) 0.0333(9) Uani 1 1 d . . .
H88A H 0.9452 0.0749 0.2964 0.040 Uiso 1 1 calc R . .
H88B H 0.8463 0.0809 0.3178 0.040 Uiso 1 1 calc R . .
C89 C 0.8669(3) 0.1515(3) 0.1993(2) 0.0492(12) Uani 1 1 d . . .
H89A H 0.8364 0.1961 0.1755 0.059 Uiso 1 1 calc R . .
H89B H 0.8344 0.1131 0.2007 0.059 Uiso 1 1 calc R . .
C90 C 0.9515(3) 0.1227(3) 0.1578(2) 0.0473(12) Uani 1 1 d . . .
H90A H 0.9812 0.0770 0.1804 0.057 Uiso 1 1 calc R . .
H90B H 0.9454 0.1095 0.1094 0.057 Uiso 1 1 calc R . .
C91 C 0.8306(3) 0.3852(3) 0.2378(2) 0.0544(13) Uani 1 1 d . . .
H91A H 0.8399 0.4336 0.2194 0.065 Uiso 0.46(3) 1 calc PR A 1
H91B H 0.8473 0.3487 0.1982 0.065 Uiso 0.46(3) 1 calc PR A 1
H91C H 0.8600 0.3651 0.1909 0.065 Uiso 0.54(3) 1 calc PR A 2
H91D H 0.8142 0.4404 0.2358 0.065 Uiso 0.54(3) 1 calc PR A 2
C92 C 0.7458(9) 0.3936(17) 0.2639(8) 0.051(5) Uani 0.46(3) 1 d P A 1
H92A H 0.7161 0.3759 0.2291 0.061 Uiso 0.46(3) 1 calc PR A 1
H92B H 0.7177 0.4462 0.2764 0.061 Uiso 0.46(3) 1 calc PR A 1
C93 C 0.7497(3) 0.3406(3) 0.3345(3) 0.0518(13) Uani 1 1 d . . .
H93A H 0.6984 0.3555 0.3701 0.062 Uiso 0.46(3) 1 calc PR A 1
H93B H 0.7610 0.2869 0.3229 0.062 Uiso 0.46(3) 1 calc PR A 1
H93C H 0.7520 0.2876 0.3461 0.062 Uiso 0.54(3) 1 calc PR A 2
H93D H 0.6971 0.3716 0.3609 0.062 Uiso 0.54(3) 1 calc PR A 2
C94 C 0.8236(3) 0.3613(3) 0.3562(2) 0.0453(11) Uani 1 1 d . A .
H94A H 0.8068 0.4117 0.3780 0.054 Uiso 1 1 calc R . .
H94B H 0.8493 0.3251 0.3907 0.054 Uiso 1 1 calc R . .
C95 C 1.2087(6) 0.2049(5) 0.2216(10) 0.040(3) Uani 0.62(3) 1 d P B 1
H95A H 1.1897 0.2312 0.1787 0.048 Uiso 0.62(3) 1 calc PR B 1
H95B H 1.2323 0.2382 0.2479 0.048 Uiso 0.62(3) 1 calc PR B 1
C96 C 1.2704(3) 0.1372(3) 0.2023(3) 0.0530(13) Uani 1 1 d . . .
H96A H 1.3110 0.1251 0.2367 0.064 Uiso 0.62(3) 1 calc PR B 1
H96B H 1.3017 0.1409 0.1544 0.064 Uiso 0.62(3) 1 calc PR B 1
H96C H 1.2749 0.1616 0.1554 0.064 Uiso 0.38(3) 1 calc PR B 2
H96D H 1.3277 0.1150 0.2137 0.064 Uiso 0.38(3) 1 calc PR B 2
C97 C 1.2201(3) 0.0792(3) 0.2037(3) 0.0542(13) Uani 1 1 d . B .
H97A H 1.1980 0.0781 0.1584 0.065 Uiso 1 1 calc R . .
H97B H 1.2544 0.0290 0.2131 0.065 Uiso 1 1 calc R . .
C98 C 1.1513(3) 0.1053(2) 0.2625(3) 0.0499(12) Uani 1 1 d . B .
H98A H 1.0996 0.0917 0.2535 0.060 Uiso 1 1 calc R . .
H98B H 1.1672 0.0820 0.3075 0.060 Uiso 1 1 calc R . .
C95A C 1.2173(8) 0.1940(10) 0.2615(13) 0.037(4) Uani 0.38(3) 1 d P B 2
H95C H 1.2397 0.1831 0.3070 0.045 Uiso 0.38(3) 1 calc PR B 2
H95D H 1.2181 0.2459 0.2476 0.045 Uiso 0.38(3) 1 calc PR B 2
C92A C 0.7494(9) 0.3511(15) 0.2636(9) 0.063(4) Uani 0.54(3) 1 d P A 2
H92C H 0.6967 0.3866 0.2542 0.075 Uiso 0.54(3) 1 calc PR A 2
H92D H 0.7550 0.3033 0.2391 0.075 Uiso 0.54(3) 1 calc PR A 2

loop_
_atom_site_aniso_label
_atom_site_aniso_U_11
_atom_site_aniso_U_22
_atom_site_aniso_U_33
_atom_site_aniso_U_23
_atom_site_aniso_U_13
_atom_site_aniso_U_12
Yb1 0.01534(8) 0.01516(8) 0.01107(8) -0.00021(5) -0.00060(5) -0.00559(6)
Na1 0.0251(7) 0.0273(8) 0.0225(7) -0.0032(6) -0.0011(6) -0.0039(6)
O1 0.0184(12) 0.0178(12) 0.0164(11) -0.0026(9) 0.0024(9) -0.0055(10)
O2 0.0157(11) 0.0209(12) 0.0140(11) -0.0041(9) -0.0002(9) -0.0054(9)
O3 0.0207(12) 0.0280(14) 0.0166(12) -0.0068(10) 0.0034(10) -0.0090(10)
O4 0.0163(11) 0.0204(12) 0.0159(11) 0.0053(9) -0.0006(9) -0.0062(10)
O5 0.0206(12) 0.0181(12) 0.0128(11) 0.0023(9) -0.0027(9) -0.0073(10)
O6 0.0213(12) 0.0265(14) 0.0294(13) 0.0084(11) -0.0062(10) -0.0094(11)
O7 0.0470(17) 0.0334(16) 0.0235(14) -0.0028(12) -0.0091(12) -0.0067(13)
O8 0.0429(16) 0.0421(17) 0.0268(14) -0.0033(12) -0.0071(12) -0.0175(14)
O9 0.0471(17) 0.0324(16) 0.0281(15) 0.0019(12) 0.0135(13) -0.0108(14)
O10 0.0379(16) 0.0229(15) 0.0587(19) -0.0088(14) 0.0038(14) -0.0103(13)
O11 0.0326(15) 0.0415(17) 0.0306(14) -0.0117(13) -0.0058(12) -0.0113(13)
O12 0.0328(14) 0.0376(16) 0.0178(12) -0.0008(11) -0.0009(11) -0.0105(12)
O13 0.0242(13) 0.0432(17) 0.0347(15) -0.0039(13) 0.0015(12) -0.0072(12)
O14 0.0280(14) 0.0301(16) 0.0444(17) -0.0067(13) 0.0058(12) -0.0065(12)
N1 0.0153(13) 0.0127(14) 0.0101(12) -0.0014(10) -0.0004(10) -0.0045(11)
N2 0.0168(14) 0.0230(16) 0.0222(15) -0.0028(12) -0.0029(12) -0.0021(12)
N3 0.0208(14) 0.0133(14) 0.0089(12) 0.0015(10) -0.0043(11) -0.0058(11)
N4 0.0162(14) 0.0232(16) 0.0265(16) 0.0019(13) -0.0003(12) -0.0065(12)
C1 0.031(2) 0.030(2) 0.041(2) -0.0023(18) 0.0048(18) -0.0138(18)
C2 0.0209(17) 0.026(2) 0.0240(18) 0.0025(15) -0.0020(15) -0.0079(15)
C3 0.0229(18) 0.033(2) 0.029(2) 0.0012(17) 0.0009(15) -0.0106(16)
C4 0.036(2) 0.036(2) 0.027(2) 0.0089(17) -0.0052(17) -0.0087(18)
C5 0.0177(17) 0.029(2) 0.0177(17) 0.0001(15) -0.0031(14) -0.0037(15)
C6 0.0192(18) 0.035(2) 0.0259(19) -0.0069(16) -0.0029(15) -0.0062(16)
C7 0.0206(18) 0.047(2) 0.0184(18) -0.0098(17) -0.0008(14) -0.0080(17)
C8 0.0172(17) 0.045(2) 0.0144(17) 0.0001(16) -0.0004(14) -0.0061(16)
C9 0.0144(16) 0.029(2) 0.0178(17) 0.0021(15) -0.0052(13) -0.0008(14)
C10 0.0130(16) 0.0269(19) 0.0161(16) -0.0002(14) -0.0041(13) 0.0003(14)
C11 0.0197(18) 0.024(2) 0.032(2) -0.0066(16) -0.0021(15) -0.0051(15)
C12 0.0214(18) 0.029(2) 0.0198(17) 0.0050(15) -0.0057(14) -0.0046(15)
C13 0.031(2) 0.065(3) 0.031(2) -0.023(2) 0.0028(18) -0.019(2)
C14 0.0165(16) 0.0198(18) 0.0176(16) 0.0006(14) -0.0039(13) -0.0046(14)
C15 0.0180(16) 0.0143(17) 0.0152(16) 0.0002(13) -0.0001(13) -0.0029(13)
C16 0.0194(16) 0.0149(17) 0.0129(15) 0.0002(13) 0.0010(13) -0.0079(13)
C17 0.0219(17) 0.0172(17) 0.0120(15) -0.0022(13) -0.0013(13) -0.0062(14)
C18 0.0208(17) 0.0174(17) 0.0108(15) -0.0028(13) 0.0004(13) -0.0068(14)
C19 0.0217(17) 0.0223(19) 0.0170(17) -0.0016(14) 0.0003(14) -0.0083(15)
C20 0.0225(18) 0.027(2) 0.0220(18) -0.0138(15) 0.0023(15) -0.0051(15)
C21 0.0270(19) 0.0238(19) 0.0198(17) -0.0039(15) 0.0064(15) -0.0097(16)
C22 0.0253(18) 0.0205(18) 0.0187(17) -0.0007(14) 0.0030(14) -0.0098(15)
C23 0.037(2) 0.035(2) 0.035(2) -0.0115(19) 0.0178(18) -0.0134(19)
C24 0.0267(19) 0.0181(19) 0.035(2) -0.0082(16) 0.0050(16) -0.0074(15)
C25 0.040(2) 0.019(2) 0.042(2) 0.0074(17) 0.0019(19) -0.0074(17)
C26 0.027(2) 0.024(2) 0.052(3) -0.0144(19) 0.0051(18) -0.0092(17)
C27 0.039(2) 0.018(2) 0.054(3) -0.0126(19) 0.010(2) -0.0103(18)
C28 0.0187(16) 0.0110(16) 0.0130(15) -0.0002(12) 0.0000(13) -0.0032(13)
C29 0.0143(15) 0.0136(16) 0.0143(16) 0.0007(13) -0.0016(12) -0.0013(13)
C30 0.0157(16) 0.0154(17) 0.0238(18) -0.0025(14) -0.0005(13) -0.0054(13)
C31 0.0216(17) 0.0159(17) 0.0172(16) -0.0030(13) -0.0042(14) -0.0047(14)
C32 0.0227(17) 0.0173(17) 0.0123(15) -0.0050(13) 0.0021(13) -0.0038(14)
C33 0.0168(16) 0.0184(18) 0.0139(16) -0.0014(13) 0.0007(13) -0.0022(13)
C34 0.0155(16) 0.0132(16) 0.0137(15) -0.0005(13) -0.0031(12) 0.0001(13)
C35 0.0197(17) 0.029(2) 0.0170(17) -0.0049(15) 0.0037(14) -0.0092(15)
C36 0.0221(18) 0.046(2) 0.0228(19) -0.0140(17) 0.0080(15) -0.0147(17)
C37 0.031(2) 0.030(2) 0.0210(18) -0.0020(15) -0.0022(15) -0.0160(17)
C38 0.0171(17) 0.043(2) 0.0262(19) -0.0098(17) 0.0010(15) -0.0059(17)
C39 0.0270(19) 0.034(2) 0.0215(18) -0.0076(16) -0.0028(15) -0.0106(17)
C40 0.0220(18) 0.024(2) 0.034(2) -0.0024(16) -0.0033(16) -0.0056(15)
C41 0.033(2) 0.028(2) 0.056(3) -0.001(2) -0.009(2) -0.0118(18)
C42 0.0223(19) 0.034(2) 0.046(2) 0.0003(19) -0.0086(17) -0.0071(17)
C43 0.038(2) 0.038(2) 0.031(2) -0.0070(18) -0.0043(18) -0.0087(19)
C44 0.0108(16) 0.027(2) 0.0296(19) 0.0021(16) 0.0029(14) -0.0049(14)
C45 0.0167(17) 0.025(2) 0.037(2) 0.0079(16) 0.0014(15) -0.0026(15)
C46 0.0201(18) 0.036(2) 0.0254(19) 0.0081(17) 0.0034(15) -0.0032(16)
C47 0.0174(17) 0.039(2) 0.0192(18) 0.0034(16) 0.0023(14) -0.0075(16)
C48 0.0143(16) 0.030(2) 0.0230(18) 0.0028(15) 0.0020(14) -0.0047(15)
C49 0.0135(16) 0.026(2) 0.0203(17) 0.0054(15) 0.0019(13) -0.0040(14)
C50 0.0196(18) 0.025(2) 0.034(2) 0.0073(16) -0.0043(15) -0.0043(15)
C51 0.0212(18) 0.032(2) 0.0209(18) -0.0005(15) 0.0005(14) -0.0098(16)
C52 0.035(2) 0.048(3) 0.032(2) 0.019(2) -0.0038(18) -0.010(2)
C53 0.0220(17) 0.0214(18) 0.0186(17) 0.0022(14) -0.0021(14) -0.0089(15)
C54 0.0173(16) 0.0139(16) 0.0165(16) 0.0020(13) -0.0040(13) -0.0061(13)
C55 0.0242(17) 0.0145(17) 0.0141(16) -0.0017(13) -0.0054(13) -0.0077(14)
C56 0.0197(16) 0.0148(17) 0.0089(15) -0.0012(12) -0.0006(12) -0.0032(13)
C57 0.0222(17) 0.0191(18) 0.0168(16) -0.0006(14) -0.0030(14) -0.0107(14)
C58 0.0233(18) 0.0257(19) 0.0158(16) -0.0005(14) -0.0052(14) -0.0090(15)
C59 0.0222(17) 0.0212(18) 0.0134(16) 0.0042(14) -0.0037(13) -0.0035(14)
C60 0.0214(17) 0.0147(17) 0.0133(15) -0.0014(13) -0.0005(13) -0.0070(14)
C61 0.0191(16) 0.0179(17) 0.0077(14) -0.0023(12) -0.0009(12) -0.0086(14)
C62 0.037(2) 0.030(2) 0.043(2) 0.0094(18) -0.0227(19) -0.0139(18)
C63 0.0246(18) 0.0144(17) 0.0207(17) 0.0017(14) -0.0051(14) -0.0076(14)
C64 0.0276(19) 0.0179(18) 0.0260(19) -0.0037(15) -0.0092(15) -0.0071(15)
C65 0.0220(18) 0.0194(19) 0.0295(19) 0.0070(15) -0.0043(15) -0.0071(15)
C66 0.0267(18) 0.0146(18) 0.0307(19) 0.0033(15) -0.0071(15) -0.0073(15)
C67 0.0213(17) 0.0112(16) 0.0220(17) 0.0009(13) -0.0057(14) -0.0042(13)
C68 0.0155(16) 0.0132(16) 0.0177(16) 0.0015(13) -0.0022(13) -0.0001(13)
C69 0.0174(16) 0.0159(17) 0.0231(18) 0.0029(14) -0.0047(14) -0.0018(14)
C70 0.0173(16) 0.0177(18) 0.0191(17) 0.0048(14) 0.0012(13) -0.0009(14)
C71 0.0213(17) 0.0173(17) 0.0140(16) 0.0045(13) -0.0047(13) -0.0013(14)
C72 0.0149(16) 0.0138(17) 0.0193(17) 0.0007(13) -0.0043(13) 0.0011(13)
C73 0.0164(16) 0.0142(17) 0.0159(16) 0.0021(13) -0.0002(13) 0.0007(13)
C74 0.0255(19) 0.039(2) 0.0220(18) 0.0132(16) -0.0044(15) -0.0128(17)
C75 0.0180(17) 0.0240(19) 0.0218(17) 0.0085(15) -0.0062(14) -0.0065(15)
C76 0.0173(18) 0.030(2) 0.038(2) 0.0033(17) -0.0045(16) -0.0027(16)
C77 0.0284(19) 0.027(2) 0.0209(18) 0.0039(15) -0.0060(15) -0.0126(16)
C78 0.027(2) 0.038(2) 0.035(2) 0.0164(18) -0.0145(17) -0.0163(18)
C79 0.062(3) 0.045(3) 0.028(2) -0.014(2) -0.019(2) 0.007(2)
C80 0.078(3) 0.036(3) 0.016(2) 0.0044(18) 0.016(2) -0.002(2)
C81 0.050(3) 0.035(3) 0.058(3) 0.009(2) 0.018(2) -0.011(2)
C82 0.047(3) 0.021(2) 0.073(3) 0.008(2) 0.002(2) -0.013(2)
C83 0.044(3) 0.038(3) 0.074(3) -0.024(3) -0.003(2) -0.015(2)
C84 0.038(2) 0.057(3) 0.058(3) -0.028(3) -0.009(2) -0.018(2)
C85 0.042(2) 0.050(3) 0.024(2) -0.0069(19) -0.0138(18) -0.002(2)
C86 0.042(2) 0.045(3) 0.0201(19) 0.0009(18) -0.0064(17) -0.008(2)
C87 0.030(2) 0.033(2) 0.027(2) 0.0089(17) 0.0005(16) -0.0074(17)
C88 0.029(2) 0.026(2) 0.046(2) -0.0057(18) -0.0037(18) -0.0098(17)
C89 0.042(3) 0.073(3) 0.036(2) -0.015(2) -0.007(2) -0.019(2)
C90 0.048(3) 0.048(3) 0.048(3) -0.022(2) -0.002(2) -0.016(2)
C91 0.059(3) 0.055(3) 0.038(3) 0.000(2) -0.008(2) 0.009(2)
C92 0.028(6) 0.076(13) 0.036(6) -0.010(8) -0.008(4) 0.013(8)
C93 0.027(2) 0.037(3) 0.086(4) -0.011(3) 0.007(2) -0.0041(19)
C94 0.030(2) 0.071(3) 0.031(2) 0.002(2) -0.0020(18) -0.007(2)
C95 0.025(4) 0.027(4) 0.061(8) 0.005(4) 0.010(5) -0.003(3)
C96 0.035(2) 0.061(3) 0.059(3) -0.016(3) 0.013(2) -0.015(2)
C97 0.037(2) 0.049(3) 0.074(3) -0.031(3) -0.009(2) -0.001(2)
C98 0.038(2) 0.025(2) 0.081(4) 0.006(2) 0.004(2) -0.0058(19)
C95A 0.023(6) 0.046(8) 0.046(11) 0.004(8) -0.005(6) -0.015(5)
C92A 0.033(6) 0.070(12) 0.081(9) -0.020(9) -0.022(5) 0.006(7)

loop_
_atom_type_symbol
_atom_type_description
_atom_type_scat_dispersion_real
_atom_type_scat_dispersion_imag
_atom_type_scat_source
C C 0.0033 0.0016 'International Tables Vol C Tables 4.2.6.8 and 6.1.1.4'
H H 0.0000 0.0000 'International Tables Vol C Tables 4.2.6.8 and 6.1.1.4'
N N 0.0061 0.0033 'International Tables Vol C Tables 4.2.6.8 and 6.1.1.4'
Na Na 0.0362 0.0249 'International Tables Vol C Tables 4.2.6.8 and 6.1.1.4'
O O 0.0106 0.0060 'International Tables Vol C Tables 4.2.6.8 and 6.1.1.4'
Yb Yb -0.3850 5.5486 'International Tables Vol C Tables 4.2.6.8 and 6.1.1.4'

loop_
_geom_angle_atom_site_label_1
_geom_angle_atom_site_label_2
_geom_angle_atom_site_label_3
_geom_angle
O4 Yb1 O5 157.50(8)
O4 Yb1 O1 91.89(8)
O5 Yb1 O1 93.71(8)
O4 Yb1 O2 94.58(8)
O5 Yb1 O2 88.64(8)
O1 Yb1 O2 157.15(8)
O4 Yb1 N1 98.64(8)
O5 Yb1 N1 103.85(8)
O1 Yb1 N1 77.00(8)
O2 Yb1 N1 80.37(8)
O4 Yb1 N3 80.26(8)
O5 Yb1 N3 77.24(8)
O1 Yb1 N3 102.89(8)
O2 Yb1 N3 99.80(8)
N1 Yb1 N3 178.90(8)
O4 Yb1 C16 117.55(8)
O5 Yb1 C16 83.87(8)
O1 Yb1 C16 59.63(8)
O2 Yb1 C16 98.14(8)
N1 Yb1 C16 27.21(8)
N3 Yb1 C16 153.50(8)
O4 Yb1 C34 86.56(8)
O5 Yb1 C34 101.75(8)
O1 Yb1 C34 142.78(8)
O2 Yb1 C34 17.26(8)
N1 Yb1 C34 66.54(8)
N3 Yb1 C34 113.41(8)
C16 Yb1 C34 88.38(8)
O14 Na1 O13 163.63(11)
O14 Na1 O9 95.94(11)
O13 Na1 O9 83.91(10)
O14 Na1 O11 83.75(10)
O13 Na1 O11 83.78(10)
O9 Na1 O11 129.51(10)
O14 Na1 O10 82.31(10)
O13 Na1 O10 82.92(10)
O9 Na1 O10 64.24(10)
O11 Na1 O10 65.73(9)
O14 Na1 O12 84.22(10)
O13 Na1 O12 99.38(10)
O9 Na1 O12 167.74(10)
O11 Na1 O12 62.74(8)
O10 Na1 O12 127.75(10)
O14 Na1 O8 82.88(10)
O13 Na1 O8 111.49(10)
O9 Na1 O8 64.78(9)
O11 Na1 O8 161.52(11)
O10 Na1 O8 124.66(10)
O12 Na1 O8 103.17(9)
O14 Na1 O7 112.36(10)
O13 Na1 O7 82.68(9)
O9 Na1 O7 111.07(9)
O11 Na1 O7 115.56(9)
O10 Na1 O7 165.28(10)
O12 Na1 O7 58.10(7)
O8 Na1 O7 58.91(8)
C18 O1 Yb1 142.07(19)
C34 O2 Yb1 133.96(19)
C10 O3 C11 115.6(2)
C73 O4 Yb1 136.69(19)
C61 O5 Yb1 142.03(19)
C49 O6 C50 114.0(3)
C88 O7 C89 114.1(3)
C88 O7 Na1 108.6(2)
C89 O7 Na1 111.4(2)
C79 O8 C90 114.2(3)
C79 O8 Na1 106.8(2)
C90 O8 Na1 120.8(2)
C81 O9 C80 111.5(3)
C81 O9 Na1 119.2(3)
C80 O9 Na1 117.0(2)
C82 O10 C83 112.4(3)
C82 O10 Na1 109.7(2)
C83 O10 Na1 110.3(2)
C85 O11 C84 112.5(3)
C85 O11 Na1 111.7(2)
C84 O11 Na1 111.2(2)
C86 O12 C87 111.5(3)
C86 O12 Na1 114.0(2)
C87 O12 Na1 122.3(2)
C91 O13 C94 105.8(3)
C91 O13 Na1 121.0(3)
C94 O13 Na1 118.8(3)
C95A O14 C98 102.9(8)
C95A O14 C95 32.4(6)
C98 O14 C95 107.2(4)
C95A O14 Na1 136.6(8)
C98 O14 Na1 120.3(2)
C95 O14 Na1 120.0(5)
C15 N1 C28 112.2(2)
C15 N1 C16 113.1(2)
C28 N1 C16 107.3(2)
C15 N1 Yb1 112.43(18)
C28 N1 Yb1 108.71(17)
C16 N1 Yb1 102.61(16)
C11 N2 C12 108.5(3)
C11 N2 C14 114.4(3)
C12 N2 C14 113.0(3)
C54 N3 C67 112.6(2)
C54 N3 C55 112.8(2)
C67 N3 C55 107.3(2)
C54 N3 Yb1 112.43(17)
C67 N3 Yb1 107.10(17)
C55 N3 Yb1 104.07(17)
C50 N4 C51 108.2(3)
C50 N4 C53 112.6(3)
C51 N4 C53 113.4(3)
C2 C1 H1A 109.5
C2 C1 H1B 109.5
H1A C1 H1B 109.5
C2 C1 H1C 109.5
H1A C1 H1C 109.5
H1B C1 H1C 109.5
C4 C2 C1 107.1(3)
C4 C2 C3 110.6(3)
C1 C2 C3 107.3(3)
C4 C2 C5 110.6(3)
C1 C2 C5 111.7(3)
C3 C2 C5 109.3(3)
C2 C3 H3A 109.5
C2 C3 H3B 109.5
H3A C3 H3B 109.5
C2 C3 H3C 109.5
H3A C3 H3C 109.5
H3B C3 H3C 109.5
C2 C4 H4A 109.5
C2 C4 H4B 109.5
H4A C4 H4B 109.5
C2 C4 H4C 109.5
H4A C4 H4C 109.5
H4B C4 H4C 109.5
C6 C5 C10 117.2(3)
C6 C5 C2 121.0(3)
C10 C5 C2 121.7(3)
C5 C6 C7 123.2(3)
C5 C6 H6 118.4
C7 C6 H6 118.4
C8 C7 C6 117.5(3)
C8 C7 C13 121.7(3)
C6 C7 C13 120.8(3)
C7 C8 C9 122.3(3)
C7 C8 H8 118.9
C9 C8 H8 118.9
C8 C9 C10 118.7(3)
C8 C9 C12 120.5(3)
C10 C9 C12 120.8(3)
O3 C10 C9 120.3(3)
O3 C10 C5 118.4(3)
C9 C10 C5 121.3(3)
N2 C11 O3 114.9(3)
N2 C11 H11A 108.5
O3 C11 H11A 108.5
N2 C11 H11B 108.5
O3 C11 H11B 108.5
H11A C11 H11B 107.5
N2 C12 C9 112.7(3)
N2 C12 H12A 109.1
C9 C12 H12A 109.1
N2 C12 H12B 109.1
C9 C12 H12B 109.1
H12A C12 H12B 107.8
C7 C13 H13A 109.5
C7 C13 H13B 109.5
H13A C13 H13B 109.5
C7 C13 H13C 109.5
H13A C13 H13C 109.5
H13B C13 H13C 109.5
N2 C14 C15 107.8(3)
N2 C14 H14A 110.1
C15 C14 H14A 110.1
N2 C14 H14B 110.1
C15 C14 H14B 110.1
H14A C14 H14B 108.5
N1 C15 C14 116.4(3)
N1 C15 H15A 108.2
C14 C15 H15A 108.2
N1 C15 H15B 108.2
C14 C15 H15B 108.2
H15A C15 H15B 107.3
N1 C16 C17 115.6(3)
N1 C16 Yb1 50.17(12)
C17 C16 Yb1 97.72(17)
N1 C16 H16A 108.4
C17 C16 H16A 108.4
Yb1 C16 H16A 71.1
N1 C16 H16B 108.4
C17 C16 H16B 108.4
Yb1 C16 H16B 152.5
H16A C16 H16B 107.4
C22 C17 C18 120.6(3)
C22 C17 C16 119.0(3)
C18 C17 C16 120.4(3)
O1 C18 C17 118.5(3)
O1 C18 C19 122.8(3)
C17 C18 C19 118.7(3)
C20 C19 C18 118.2(3)
C20 C19 C24 121.5(3)
C18 C19 C24 120.2(3)
C21 C20 C19 123.3(3)
C21 C20 H20 118.3
C19 C20 H20 118.3
C22 C21 C20 117.8(3)
C22 C21 C23 121.3(3)
C20 C21 C23 120.9(3)
C21 C22 C17 121.2(3)
C21 C22 H22 119.4
C17 C22 H22 119.4
C21 C23 H23A 109.5
C21 C23 H23B 109.5
H23A C23 H23B 109.5
C21 C23 H23C 109.5
H23A C23 H23C 109.5
H23B C23 H23C 109.5
C26 C24 C27 107.1(3)
C26 C24 C25 110.3(3)
C27 C24 C25 108.0(3)
C26 C24 C19 110.9(3)
C27 C24 C19 111.7(3)
C25 C24 C19 108.8(3)
C24 C25 H25A 109.5
C24 C25 H25B 109.5
H25A C25 H25B 109.5
C24 C25 H25C 109.5
H25A C25 H25C 109.5
H25B C25 H25C 109.5
C24 C26 H26A 109.5
C24 C26 H26B 109.5
H26A C26 H26B 109.5
C24 C26 H26C 109.5
H26A C26 H26C 109.5
H26B C26 H26C 109.5
C24 C27 H27A 109.5
C24 C27 H27B 109.5
H27A C27 H27B 109.5
C24 C27 H27C 109.5
H27A C27 H27C 109.5
H27B C27 H27C 109.5
N1 C28 C29 115.8(3)
N1 C28 H28A 108.3
C29 C28 H28A 108.3
N1 C28 H28B 108.3
C29 C28 H28B 108.3
H28A C28 H28B 107.4
C30 C29 C34 121.1(3)
C30 C29 C28 121.3(3)
C34 C29 C28 117.5(3)
C31 C30 C29 121.0(3)
C31 C30 H30 119.5
C29 C30 H30 119.5
C30 C31 C32 117.7(3)
C30 C31 C39 122.1(3)
C32 C31 C39 120.2(3)
C31 C32 C33 123.8(3)
C31 C32 H32 118.1
C33 C32 H32 118.1
C32 C33 C34 117.4(3)
C32 C33 C35 121.9(3)
C34 C33 C35 120.7(3)
O2 C34 C29 119.2(3)
O2 C34 C33 122.4(3)
C29 C34 C33 118.4(3)
O2 C34 Yb1 28.78(13)
C29 C34 Yb1 96.83(19)
C33 C34 Yb1 140.0(2)
C33 C35 C36 112.0(3)
C33 C35 C37 109.2(3)
C36 C35 C37 107.9(3)
C33 C35 C38 110.7(3)
C36 C35 C38 106.6(3)
C37 C35 C38 110.3(3)
C35 C36 H36A 109.5
C35 C36 H36B 109.5
H36A C36 H36B 109.5
C35 C36 H36C 109.5
H36A C36 H36C 109.5
H36B C36 H36C 109.5
C35 C37 H37A 109.5
C35 C37 H37B 109.5
H37A C37 H37B 109.5
C35 C37 H37C 109.5
H37A C37 H37C 109.5
H37B C37 H37C 109.5
C35 C38 H38A 109.5
C35 C38 H38B 109.5
H38A C38 H38B 109.5
C35 C38 H38C 109.5
H38A C38 H38C 109.5
H38B C38 H38C 109.5
C31 C39 H39A 109.5
C31 C39 H39B 109.5
H39A C39 H39B 109.5
C31 C39 H39C 109.5
H39A C39 H39C 109.5
H39B C39 H39C 109.5
C42 C40 C41 107.1(3)
C42 C40 C44 110.4(3)
C41 C40 C44 111.1(3)
C42 C40 C43 110.7(3)
C41 C40 C43 107.5(3)
C44 C40 C43 109.8(3)
C40 C41 H41A 109.5
C40 C41 H41B 109.5
H41A C41 H41B 109.5
C40 C41 H41C 109.5
H41A C41 H41C 109.5
H41B C41 H41C 109.5
C40 C42 H42A 109.5
C40 C42 H42B 109.5
H42A C42 H42B 109.5
C40 C42 H42C 109.5
H42A C42 H42C 109.5
H42B C42 H42C 109.5
C40 C43 H43A 109.5
C40 C43 H43B 109.5
H43A C43 H43B 109.5
C40 C43 H43C 109.5
H43A C43 H43C 109.5
H43B C43 H43C 109.5
C45 C44 C49 116.6(3)
C45 C44 C40 122.2(3)
C49 C44 C40 121.2(3)
C44 C45 C46 124.0(3)
C44 C45 H45 118.0
C46 C45 H45 118.0
C45 C46 C47 117.0(3)
C45 C46 C52 121.7(3)
C47 C46 C52 121.3(3)
C48 C47 C46 122.2(3)
C48 C47 H47 118.9
C46 C47 H47 118.9
C47 C48 C49 118.8(3)
C47 C48 C51 120.7(3)
C49 C48 C51 120.4(3)
O6 C49 C48 120.6(3)
O6 C49 C44 118.3(3)
C48 C49 C44 121.1(3)
N4 C50 O6 113.4(3)
N4 C50 H50A 108.9
O6 C50 H50A 108.9
N4 C50 H50B 108.9
O6 C50 H50B 108.9
H50A C50 H50B 107.7
N4 C51 C48 112.3(3)
N4 C51 H51A 109.2
C48 C51 H51A 109.2
N4 C51 H51B 109.2
C48 C51 H51B 109.2
H51A C51 H51B 107.9
C46 C52 H52A 109.5
C46 C52 H52B 109.5
H52A C52 H52B 109.5
C46 C52 H52C 109.5
H52A C52 H52C 109.5
H52B C52 H52C 109.5
N4 C53 C54 109.1(3)
N4 C53 H53A 109.9
C54 C53 H53A 109.9
N4 C53 H53B 109.9
C54 C53 H53B 109.9
H53A C53 H53B 108.3
N3 C54 C53 116.3(3)
N3 C54 H54A 108.2
C53 C54 H54A 108.2
N3 C54 H54B 108.2
C53 C54 H54B 108.2
H54A C54 H54B 107.4
N3 C55 C56 115.5(3)
N3 C55 H55A 108.4
C56 C55 H55A 108.4
N3 C55 H55B 108.4
C56 C55 H55B 108.4
H55A C55 H55B 107.5
C57 C56 C61 120.5(3)
C57 C56 C55 119.6(3)
C61 C56 C55 119.9(3)
C58 C57 C56 121.7(3)
C58 C57 H57 119.1
C56 C57 H57 119.1
C57 C58 C59 117.6(3)
C57 C58 C62 121.7(3)
C59 C58 C62 120.6(3)
C60 C59 C58 123.2(3)
C60 C59 H59 118.4
C58 C59 H59 118.4
C59 C60 C61 118.4(3)
C59 C60 C63 121.4(3)
C61 C60 C63 120.2(3)
O5 C61 C56 119.0(3)
O5 C61 C60 122.6(3)
C56 C61 C60 118.4(3)
C58 C62 H62A 109.5
C58 C62 H62B 109.5
H62A C62 H62B 109.5
C58 C62 H62C 109.5
H62A C62 H62C 109.5
H62B C62 H62C 109.5
C65 C63 C66 108.1(3)
C65 C63 C60 110.5(3)
C66 C63 C60 111.5(3)
C65 C63 C64 109.3(3)
C66 C63 C64 107.7(3)
C60 C63 C64 109.6(3)
C63 C64 H64A 109.5
C63 C64 H64B 109.5
H64A C64 H64B 109.5
C63 C64 H64C 109.5
H64A C64 H64C 109.5
H64B C64 H64C 109.5
C63 C65 H65A 109.5
C63 C65 H65B 109.5
H65A C65 H65B 109.5
C63 C65 H65C 109.5
H65A C65 H65C 109.5
H65B C65 H65C 109.5
C63 C66 H66A 109.5
C63 C66 H66B 109.5
H66A C66 H66B 109.5
C63 C66 H66C 109.5
H66A C66 H66C 109.5
H66B C66 H66C 109.5
N3 C67 C68 115.8(3)
N3 C67 H67A 108.3
C68 C67 H67A 108.3
N3 C67 H67B 108.3
C68 C67 H67B 108.3
H67A C67 H67B 107.4
C69 C68 C73 120.5(3)
C69 C68 C67 121.3(3)
C73 C68 C67 118.0(3)
C70 C69 C68 121.2(3)
C70 C69 H69 119.4
C68 C69 H69 119.4
C69 C70 C71 117.9(3)
C69 C70 C74 121.6(3)
C71 C70 C74 120.4(3)
C70 C71 C72 123.6(3)
C70 C71 H71 118.2
C72 C71 H71 118.2
C71 C72 C73 117.6(3)
C71 C72 C75 121.4(3)
C73 C72 C75 120.9(3)
O4 C73 C68 118.7(3)
O4 C73 C72 122.4(3)
C68 C73 C72 118.9(3)
C70 C74 H74A 109.5
C70 C74 H74B 109.5
H74A C74 H74B 109.5
C70 C74 H74C 109.5
H74A C74 H74C 109.5
H74B C74 H74C 109.5
C78 C75 C76 107.4(3)
C78 C75 C77 107.9(3)
C76 C75 C77 110.2(3)
C78 C75 C72 112.1(3)
C76 C75 C72 110.0(3)
C77 C75 C72 109.3(3)
C75 C76 H76A 109.5
C75 C76 H76B 109.5
H76A C76 H76B 109.5
C75 C76 H76C 109.5
H76A C76 H76C 109.5
H76B C76 H76C 109.5
C75 C77 H77A 109.5
C75 C77 H77B 109.5
H77A C77 H77B 109.5
C75 C77 H77C 109.5
H77A C77 H77C 109.5
H77B C77 H77C 109.5
C75 C78 H78A 109.5
C75 C78 H78B 109.5
H78A C78 H78B 109.5
C75 C78 H78C 109.5
H78A C78 H78C 109.5
H78B C78 H78C 109.5
O8 C79 C80 109.0(3)
O8 C79 H79A 109.9
C80 C79 H79A 109.9
O8 C79 H79B 109.9
C80 C79 H79B 109.9
H79A C79 H79B 108.3
O9 C80 C79 108.8(3)
O9 C80 H80A 109.9
C79 C80 H80A 109.9
O9 C80 H80B 109.9
C79 C80 H80B 109.9
H80A C80 H80B 108.3
O9 C81 C82 107.9(3)
O9 C81 H81A 110.1
C82 C81 H81A 110.1
O9 C81 H81B 110.1
C82 C81 H81B 110.1
H81A C81 H81B 108.4
O10 C82 C81 107.0(3)
O10 C82 H82A 110.3
C81 C82 H82A 110.3
O10 C82 H82B 110.3
C81 C82 H82B 110.3
H82A C82 H82B 108.6
O10 C83 C84 107.2(4)
O10 C83 H83A 110.3
C84 C83 H83A 110.3
O10 C83 H83B 110.3
C84 C83 H83B 110.3
H83A C83 H83B 108.5
O11 C84 C83 108.5(4)
O11 C84 H84A 110.0
C83 C84 H84A 110.0
O11 C84 H84B 110.0
C83 C84 H84B 110.0
H84A C84 H84B 108.4
O11 C85 C86 109.5(3)
O11 C85 H85A 109.8
C86 C85 H85A 109.8
O11 C85 H85B 109.8
C86 C85 H85B 109.8
H85A C85 H85B 108.2
O12 C86 C85 108.8(3)
O12 C86 H86A 109.9
C85 C86 H86A 109.9
O12 C86 H86B 109.9
C85 C86 H86B 109.9
H86A C86 H86B 108.3
O12 C87 C88 108.4(3)
O12 C87 H87A 110.0
C88 C87 H87A 110.0
O12 C87 H87B 110.0
C88 C87 H87B 110.0
H87A C87 H87B 108.4
O7 C88 C87 108.4(3)
O7 C88 H88A 110.0
C87 C88 H88A 110.0
O7 C88 H88B 110.0
C87 C88 H88B 110.0
H88A C88 H88B 108.4
O7 C89 C90 111.5(4)
O7 C89 H89A 109.3
C90 C89 H89A 109.3
O7 C89 H89B 109.3
C90 C89 H89B 109.3
H89A C89 H89B 108.0
O8 C90 C89 111.1(4)
O8 C90 H90A 109.4
C89 C90 H90A 109.4
O8 C90 H90B 109.4
C89 C90 H90B 109.4
H90A C90 H90B 108.0
C92 C91 O13 110.7(7)
C92 C91 C92A 28.3(7)
O13 C91 C92A 101.8(7)
C92 C91 H91A 109.5
O13 C91 H91A 109.5
C92A C91 H91A 136.2
C92 C91 H91B 109.5
O13 C91 H91B 109.5
C92A C91 H91B 88.7
H91A C91 H91B 108.1
C92 C91 H91C 126.9
O13 C91 H91C 111.4
C92A C91 H91C 111.4
H91A C91 H91C 85.0
H91B C91 H91C 24.4
C92 C91 H91D 83.3
O13 C91 H91D 111.4
C92A C91 H91D 111.4
H91A C91 H91D 28.1
H91B C91 H91D 128.7
H91C C91 H91D 109.3
C91 C92 C93 102.2(10)
C91 C92 H92A 111.3
C93 C92 H92A 111.3
C91 C92 H92B 111.3
C93 C92 H92B 111.3
H92A C92 H92B 109.2
C92A C93 C94 110.0(7)
C92A C93 C92 27.8(6)
C94 C93 C92 95.2(8)
C92A C93 H93A 123.2
C94 C93 H93A 112.7
C92 C93 H93A 112.7
C92A C93 H93B 85.0
C94 C93 H93B 112.7
C92 C93 H93B 112.7
H93A C93 H93B 110.2
C92A C93 H93C 109.7
C94 C93 H93C 109.7
C92 C93 H93C 137.5
H93A C93 H93C 89.3
H93B C93 H93C 26.0
C92A C93 H93D 109.7
C94 C93 H93D 109.7
C92 C93 H93D 94.2
H93A C93 H93D 19.7
H93B C93 H93D 126.4
H93C C93 H93D 108.2
O13 C94 C93 105.3(4)
O13 C94 H94A 110.7
C93 C94 H94A 110.7
O13 C94 H94B 110.7
C93 C94 H94B 110.7
H94A C94 H94B 108.8
C96 C95 O14 106.7(6)
C96 C95 H95A 110.4
O14 C95 H95A 110.4
C96 C95 H95B 110.4
O14 C95 H95B 110.4
H95A C95 H95B 108.6
C95 C96 C97 104.2(5)
C95 C96 C95A 30.7(5)
C97 C96 C95A 102.8(6)
C95 C96 H96A 110.9
C97 C96 H96A 110.9
C95A C96 H96A 83.5
C95 C96 H96B 110.9
C97 C96 H96B 110.9
C95A C96 H96B 135.8
H96A C96 H96B 108.9
C95 C96 H96C 82.7
C97 C96 H96C 111.2
C95A C96 H96C 111.2
H96A C96 H96C 130.3
H96B C96 H96C 29.7
C95 C96 H96D 134.4
C97 C96 H96D 111.2
C95A C96 H96D 111.2
H96A C96 H96D 29.1
H96B C96 H96D 82.5
H96C C96 H96D 109.1
C98 C97 C96 102.6(4)
C98 C97 H97A 111.3
C96 C97 H97A 111.3
C98 C97 H97B 111.3
C96 C97 H97B 111.3
H97A C97 H97B 109.2
O14 C98 C97 107.5(4)
O14 C98 H98A 110.2
C97 C98 H98A 110.2
O14 C98 H98B 110.2
C97 C98 H98B 110.2
H98A C98 H98B 108.5
O14 C95A C96 104.7(9)
O14 C95A H95C 110.8
C96 C95A H95C 110.8
O14 C95A H95D 110.8
C96 C95A H95D 110.8
H95C C95A H95D 108.9
C93 C92A C91 104.3(9)
C93 C92A H92C 110.9
C91 C92A H92C 110.9
C93 C92A H92D 110.9
C91 C92A H92D 110.9
H92C C92A H92D 108.9

loop_
_geom_bond_atom_site_label_1
_geom_bond_atom_site_label_2
_geom_bond_distance
Yb1 O4 2.136(2)
Yb1 O5 2.137(2)
Yb1 O1 2.140(2)
Yb1 O2 2.146(2)
Yb1 N1 2.516(2)
Yb1 N3 2.520(2)
Yb1 C16 3.197(3)
Yb1 C34 3.208(3)
Na1 O14 2.321(3)
Na1 O13 2.363(3)
Na1 O9 2.501(3)
Na1 O11 2.601(3)
Na1 O10 2.604(3)
Na1 O12 2.732(3)
Na1 O8 2.759(3)
Na1 O7 3.010(3)
O1 C18 1.329(4)
O2 C34 1.322(4)
O3 C10 1.377(4)
O3 C11 1.448(4)
O4 C73 1.329(4)
O5 C61 1.321(4)
O6 C49 1.371(4)
O6 C50 1.451(4)
O7 C88 1.413(5)
O7 C89 1.418(5)
O8 C79 1.426(5)
O8 C90 1.436(5)
O9 C81 1.420(5)
O9 C80 1.430(5)
O10 C82 1.420(5)
O10 C83 1.437(5)
O11 C85 1.405(5)
O11 C84 1.426(5)
O12 C86 1.420(4)
O12 C87 1.424(4)
O13 C91 1.426(5)
O13 C94 1.430(5)
O14 C95A 1.375(12)
O14 C98 1.415(5)
O14 C95 1.487(9)
N1 C15 1.475(4)
N1 C28 1.491(4)
N1 C16 1.498(4)
N2 C11 1.435(4)
N2 C12 1.465(4)
N2 C14 1.471(4)
N3 C54 1.472(4)
N3 C67 1.491(4)
N3 C55 1.500(4)
N4 C50 1.419(4)
N4 C51 1.462(4)
N4 C53 1.471(4)
C1 C2 1.534(5)
C1 H1A 0.9800
C1 H1B 0.9800
C1 H1C 0.9800
C2 C4 1.531(5)
C2 C3 1.536(5)
C2 C5 1.546(5)
C3 H3A 0.9800
C3 H3B 0.9800
C3 H3C 0.9800
C4 H4A 0.9800
C4 H4B 0.9800
C4 H4C 0.9800
C5 C6 1.381(5)
C5 C10 1.410(5)
C6 C7 1.399(5)
C6 H6 0.9500
C7 C8 1.378(5)
C7 C13 1.507(5)
C8 C9 1.386(5)
C8 H8 0.9500
C9 C10 1.394(5)
C9 C12 1.498(5)
C11 H11A 0.9900
C11 H11B 0.9900
C12 H12A 0.9900
C12 H12B 0.9900
C13 H13A 0.9800
C13 H13B 0.9800
C13 H13C 0.9800
C14 C15 1.537(4)
C14 H14A 0.9900
C14 H14B 0.9900
C15 H15A 0.9900
C15 H15B 0.9900
C16 C17 1.503(4)
C16 H16A 0.9900
C16 H16B 0.9900
C17 C22 1.397(4)
C17 C18 1.410(4)
C18 C19 1.414(5)
C19 C20 1.394(5)
C19 C24 1.545(5)
C20 C21 1.392(5)
C20 H20 0.9500
C21 C22 1.379(5)
C21 C23 1.513(5)
C22 H22 0.9500
C23 H23A 0.9800
C23 H23B 0.9800
C23 H23C 0.9800
C24 C26 1.530(5)
C24 C27 1.536(5)
C24 C25 1.537(5)
C25 H25A 0.9800
C25 H25B 0.9800
C25 H25C 0.9800
C26 H26A 0.9800
C26 H26B 0.9800
C26 H26C 0.9800
C27 H27A 0.9800
C27 H27B 0.9800
C27 H27C 0.9800
C28 C29 1.511(4)
C28 H28A 0.9900
C28 H28B 0.9900
C29 C30 1.390(4)
C29 C34 1.409(4)
C30 C31 1.384(5)
C30 H30 0.9500
C31 C32 1.392(4)
C31 C39 1.508(4)
C32 C33 1.395(4)
C32 H32 0.9500
C33 C34 1.429(4)
C33 C35 1.526(4)
C35 C36 1.534(5)
C35 C37 1.536(5)
C35 C38 1.541(5)
C36 H36A 0.9800
C36 H36B 0.9800
C36 H36C 0.9800
C37 H37A 0.9800
C37 H37B 0.9800
C37 H37C 0.9800
C38 H38A 0.9800
C38 H38B 0.9800
C38 H38C 0.9800
C39 H39A 0.9800
C39 H39B 0.9800
C39 H39C 0.9800
C40 C42 1.523(5)
C40 C41 1.529(5)
C40 C44 1.539(5)
C40 C43 1.539(5)
C41 H41A 0.9800
C41 H41B 0.9800
C41 H41C 0.9800
C42 H42A 0.9800
C42 H42B 0.9800
C42 H42C 0.9800
C43 H43A 0.9800
C43 H43B 0.9800
C43 H43C 0.9800
C44 C45 1.380(5)
C44 C49 1.414(5)
C45 C46 1.388(5)
C45 H45 0.9500
C46 C47 1.390(5)
C46 C52 1.518(5)
C47 C48 1.378(5)
C47 H47 0.9500
C48 C49 1.396(5)
C48 C51 1.509(5)
C50 H50A 0.9900
C50 H50B 0.9900
C51 H51A 0.9900
C51 H51B 0.9900
C52 H52A 0.9800
C52 H52B 0.9800
C52 H52C 0.9800
C53 C54 1.537(4)
C53 H53A 0.9900
C53 H53B 0.9900
C54 H54A 0.9900
C54 H54B 0.9900
C55 C56 1.504(5)
C55 H55A 0.9900
C55 H55B 0.9900
C56 C57 1.388(4)
C56 C61 1.416(4)
C57 C58 1.371(5)
C57 H57 0.9500
C58 C59 1.400(5)
C58 C62 1.511(5)
C59 C60 1.386(4)
C59 H59 0.9500
C60 C61 1.417(5)
C60 C63 1.542(4)
C62 H62A 0.9800
C62 H62B 0.9800
C62 H62C 0.9800
C63 C65 1.522(5)
C63 C66 1.537(5)
C63 C64 1.544(4)
C64 H64A 0.9800
C64 H64B 0.9800
C64 H64C 0.9800
C65 H65A 0.9800
C65 H65B 0.9800
C65 H65C 0.9800
C66 H66A 0.9800
C66 H66B 0.9800
C66 H66C 0.9800
C67 C68 1.505(4)
C67 H67A 0.9900
C67 H67B 0.9900
C68 C69 1.387(4)
C68 C73 1.414(4)
C69 C70 1.384(5)
C69 H69 0.9500
C70 C71 1.385(4)
C70 C74 1.508(4)
C71 C72 1.394(4)
C71 H71 0.9500
C72 C73 1.417(4)
C72 C75 1.540(4)
C74 H74A 0.9800
C74 H74B 0.9800
C74 H74C 0.9800
C75 C78 1.531(5)
C75 C76 1.533(5)
C75 C77 1.535(5)
C76 H76A 0.9800
C76 H76B 0.9800
C76 H76C 0.9800
C77 H77A 0.9800
C77 H77B 0.9800
C77 H77C 0.9800
C78 H78A 0.9800
C78 H78B 0.9800
C78 H78C 0.9800
C79 C80 1.479(6)
C79 H79A 0.9900
C79 H79B 0.9900
C80 H80A 0.9900
C80 H80B 0.9900
C81 C82 1.496(6)
C81 H81A 0.9900
C81 H81B 0.9900
C82 H82A 0.9900
C82 H82B 0.9900
C83 C84 1.480(7)
C83 H83A 0.9900
C83 H83B 0.9900
C84 H84A 0.9900
C84 H84B 0.9900
C85 C86 1.475(6)
C85 H85A 0.9900
C85 H85B 0.9900
C86 H86A 0.9900
C86 H86B 0.9900
C87 C88 1.489(5)
C87 H87A 0.9900
C87 H87B 0.9900
C88 H88A 0.9900
C88 H88B 0.9900
C89 C90 1.483(6)
C89 H89A 0.9900
C89 H89B 0.9900
C90 H90A 0.9900
C90 H90B 0.9900
C91 C92 1.390(15)
C91 C92A 1.628(18)
C91 H91A 0.9900
C91 H91B 0.9900
C91 H91C 0.9900
C91 H91D 0.9900
C92 C93 1.64(2)
C92 H92A 0.9900
C92 H92B 0.9900
C93 C92A 1.361(17)
C93 C94 1.487(6)
C93 H93A 0.9900
C93 H93B 0.9900
C93 H93C 0.9900
C93 H93D 0.9900
C94 H94A 0.9900
C94 H94B 0.9900
C95 C96 1.426(9)
C95 H95A 0.9900
C95 H95B 0.9900
C96 C97 1.510(6)
C96 C95A 1.572(17)
C96 H96A 0.9900
C96 H96B 0.9900
C96 H96C 0.9900
C96 H96D 0.9900
C97 C98 1.474(6)
C97 H97A 0.9900
C97 H97B 0.9900
C98 H98A 0.9900
C98 H98B 0.9900
C95A H95C 0.9900
C95A H95D 0.9900
C92A H92C 0.9900
C92A H92D 0.9900

loop_
_geom_torsion_atom_site_label_1
_geom_torsion_atom_site_label_2
_geom_torsion_atom_site_label_3
_geom_torsion_atom_site_label_4
_geom_torsion
O4 Yb1 O1 C18 106.3(3)
O5 Yb1 O1 C18 -95.5(3)
O2 Yb1 O1 C18 -0.1(5)
N1 Yb1 O1 C18 7.9(3)
N3 Yb1 O1 C18 -173.2(3)
C16 Yb1 O1 C18 -14.8(3)
C34 Yb1 O1 C18 19.5(4)
O4 Yb1 O2 C34 -62.6(3)
O5 Yb1 O2 C34 139.7(3)
O1 Yb1 O2 C34 43.4(4)
N1 Yb1 O2 C34 35.4(3)
N3 Yb1 O2 C34 -143.5(3)
C16 Yb1 O2 C34 56.1(3)
O5 Yb1 O4 C73 25.9(4)
O1 Yb1 O4 C73 130.3(3)
O2 Yb1 O4 C73 -71.6(3)
N1 Yb1 O4 C73 -152.5(3)
N3 Yb1 O4 C73 27.6(3)
C16 Yb1 O4 C73 -173.2(3)
C34 Yb1 O4 C73 -86.9(3)
O4 Yb1 O5 C61 3.6(4)
O1 Yb1 O5 C61 -100.5(3)
O2 Yb1 O5 C61 102.3(3)
N1 Yb1 O5 C61 -178.0(3)
N3 Yb1 O5 C61 1.9(3)
C16 Yb1 O5 C61 -159.4(3)
C34 Yb1 O5 C61 113.6(3)
O14 Na1 O7 C88 43.0(2)
O13 Na1 O7 C88 -130.3(2)
O9 Na1 O7 C88 149.1(2)
O11 Na1 O7 C88 -50.8(2)
O10 Na1 O7 C88 -142.4(4)
O12 Na1 O7 C88 -24.4(2)
O8 Na1 O7 C88 109.1(2)
O14 Na1 O7 C89 -83.5(3)
O13 Na1 O7 C89 103.2(3)
O9 Na1 O7 C89 22.7(3)
O11 Na1 O7 C89 -177.3(3)
O10 Na1 O7 C89 91.2(5)
O12 Na1 O7 C89 -150.9(3)
O8 Na1 O7 C89 -17.4(3)
O14 Na1 O8 C79 -119.6(3)
O13 Na1 O8 C79 52.3(3)
O9 Na1 O8 C79 -19.6(2)
O11 Na1 O8 C79 -163.6(3)
O10 Na1 O8 C79 -44.1(3)
O12 Na1 O8 C79 158.1(2)
O7 Na1 O8 C79 118.8(3)
O14 Na1 O8 C90 107.8(3)
O13 Na1 O8 C90 -80.4(3)
O9 Na1 O8 C90 -152.2(3)
O11 Na1 O8 C90 63.8(4)
O10 Na1 O8 C90 -176.7(3)
O12 Na1 O8 C90 25.4(3)
O7 Na1 O8 C90 -13.8(3)
O14 Na1 O9 C81 -74.3(3)
O13 Na1 O9 C81 89.2(3)
O11 Na1 O9 C81 12.4(3)
O10 Na1 O9 C81 4.1(3)
O12 Na1 O9 C81 -164.5(5)
O8 Na1 O9 C81 -153.6(3)
O7 Na1 O9 C81 168.9(3)
O14 Na1 O9 C80 64.7(3)
O13 Na1 O9 C80 -131.8(3)
O11 Na1 O9 C80 151.5(3)
O10 Na1 O9 C80 143.2(3)
O12 Na1 O9 C80 -25.4(7)
O8 Na1 O9 C80 -14.5(3)
O7 Na1 O9 C80 -52.0(3)
O14 Na1 O10 C82 129.2(3)
O13 Na1 O10 C82 -57.9(3)
O9 Na1 O10 C82 28.7(2)
O11 Na1 O10 C82 -144.2(3)
O12 Na1 O10 C82 -154.3(2)
O8 Na1 O10 C82 53.4(3)
O7 Na1 O10 C82 -45.9(5)
O14 Na1 O10 C83 -106.4(3)
O13 Na1 O10 C83 66.5(3)
O9 Na1 O10 C83 153.2(3)
O11 Na1 O10 C83 -19.8(3)
O12 Na1 O10 C83 -29.9(3)
O8 Na1 O10 C83 177.8(3)
O7 Na1 O10 C83 78.6(5)
O14 Na1 O11 C85 -57.8(2)
O13 Na1 O11 C85 132.8(2)
O9 Na1 O11 C85 -150.4(2)
O10 Na1 O11 C85 -142.2(3)
O12 Na1 O11 C85 28.9(2)
O8 Na1 O11 C85 -14.0(4)
O7 Na1 O11 C85 54.0(3)
O14 Na1 O11 C84 68.8(3)
O13 Na1 O11 C84 -100.6(3)
O9 Na1 O11 C84 -23.8(3)
O10 Na1 O11 C84 -15.6(3)
O12 Na1 O11 C84 155.5(3)
O8 Na1 O11 C84 112.6(4)
O7 Na1 O11 C84 -179.4(3)
O14 Na1 O12 C86 89.8(3)
O13 Na1 O12 C86 -74.1(3)
O9 Na1 O12 C86 -178.8(5)
O11 Na1 O12 C86 3.9(2)
O10 Na1 O12 C86 14.2(3)
O8 Na1 O12 C86 171.1(2)
O7 Na1 O12 C86 -149.3(3)
O14 Na1 O12 C87 -131.2(3)
O13 Na1 O12 C87 64.9(3)
O9 Na1 O12 C87 -39.8(6)
O11 Na1 O12 C87 142.8(3)
O10 Na1 O12 C87 153.2(2)
O8 Na1 O12 C87 -50.0(3)
O7 Na1 O12 C87 -10.3(2)
O14 Na1 O13 C91 133.2(4)
O9 Na1 O13 C91 42.8(3)
O11 Na1 O13 C91 173.7(3)
O10 Na1 O13 C91 107.5(3)
O12 Na1 O13 C91 -125.3(3)
O8 Na1 O13 C91 -17.0(3)
O7 Na1 O13 C91 -69.4(3)
O14 Na1 O13 C94 -93.0(5)
O9 Na1 O13 C94 176.7(3)
O11 Na1 O13 C94 -52.4(3)
O10 Na1 O13 C94 -118.6(3)
O12 Na1 O13 C94 8.6(3)
O8 Na1 O13 C94 116.8(3)
O7 Na1 O13 C94 64.4(3)
O13 Na1 O14 C95A -30.3(16)
O9 Na1 O14 C95A 58.4(15)
O11 Na1 O14 C95A -70.8(15)
O10 Na1 O14 C95A -4.6(15)
O12 Na1 O14 C95A -133.9(15)
O8 Na1 O14 C95A 122.0(15)
O7 Na1 O14 C95A 174.1(15)
O13 Na1 O14 C98 156.5(4)
O9 Na1 O14 C98 -114.9(3)
O11 Na1 O14 C98 115.9(3)
O10 Na1 O14 C98 -177.8(3)
O12 Na1 O14 C98 52.8(3)
O8 Na1 O14 C98 -51.3(3)
O7 Na1 O14 C98 0.8(3)
O13 Na1 O14 C95 -66.4(9)
O9 Na1 O14 C95 22.3(8)
O11 Na1 O14 C95 -106.9(8)
O10 Na1 O14 C95 -40.7(8)
O12 Na1 O14 C95 -170.1(8)
O8 Na1 O14 C95 85.8(8)
O7 Na1 O14 C95 138.0(8)
O4 Yb1 N1 C15 -14.9(2)
O5 Yb1 N1 C15 165.70(19)
O1 Yb1 N1 C15 75.04(19)
O2 Yb1 N1 C15 -108.1(2)
N3 Yb1 N1 C15 -9(4)
C16 Yb1 N1 C15 121.8(3)
C34 Yb1 N1 C15 -97.3(2)
O4 Yb1 N1 C28 109.92(18)
O5 Yb1 N1 C28 -69.47(19)
O1 Yb1 N1 C28 -160.13(19)
O2 Yb1 N1 C28 16.71(18)
N3 Yb1 N1 C28 115(4)
C16 Yb1 N1 C28 -113.4(3)
C34 Yb1 N1 C28 27.52(17)
O4 Yb1 N1 C16 -136.67(18)
O5 Yb1 N1 C16 43.94(19)
O1 Yb1 N1 C16 -46.72(18)
O2 Yb1 N1 C16 130.11(19)
N3 Yb1 N1 C16 -131(4)
C34 Yb1 N1 C16 140.9(2)
O4 Yb1 N3 C54 -100.8(2)
O5 Yb1 N3 C54 78.56(19)
O1 Yb1 N3 C54 169.50(19)
O2 Yb1 N3 C54 -7.8(2)
N1 Yb1 N3 C54 -106(4)
C16 Yb1 N3 C54 124.2(2)
C34 Yb1 N3 C54 -18.9(2)
O4 Yb1 N3 C67 23.45(18)
O5 Yb1 N3 C67 -157.20(19)
O1 Yb1 N3 C67 -66.26(19)
O2 Yb1 N3 C67 116.46(18)
N1 Yb1 N3 C67 18(4)
C16 Yb1 N3 C67 -111.6(2)
C34 Yb1 N3 C67 105.36(19)
O4 Yb1 N3 C55 136.9(2)
O5 Yb1 N3 C55 -43.78(18)
O1 Yb1 N3 C55 47.2(2)
O2 Yb1 N3 C55 -130.12(19)
N1 Yb1 N3 C55 131(4)
C16 Yb1 N3 C55 1.8(3)
C34 Yb1 N3 C55 -141.21(18)
C4 C2 C5 C6 123.0(4)
C1 C2 C5 C6 3.7(5)
C3 C2 C5 C6 -114.9(4)
C4 C2 C5 C10 -60.1(4)
C1 C2 C5 C10 -179.3(3)
C3 C2 C5 C10 62.0(4)
C10 C5 C6 C7 -0.3(5)
C2 C5 C6 C7 176.8(3)
C5 C6 C7 C8 -0.2(6)
C5 C6 C7 C13 178.7(4)
C6 C7 C8 C9 -0.3(6)
C13 C7 C8 C9 -179.1(4)
C7 C8 C9 C10 1.1(5)
C7 C8 C9 C12 -178.7(3)
C11 O3 C10 C9 13.4(4)
C11 O3 C10 C5 -167.2(3)
C8 C9 C10 O3 177.9(3)
C12 C9 C10 O3 -2.4(5)
C8 C9 C10 C5 -1.5(5)
C12 C9 C10 C5 178.2(3)
C6 C5 C10 O3 -178.3(3)
C2 C5 C10 O3 4.6(5)
C6 C5 C10 C9 1.1(5)
C2 C5 C10 C9 -176.0(3)
C12 N2 C11 O3 60.6(4)
C14 N2 C11 O3 -66.6(4)
C10 O3 C11 N2 -44.1(4)
C11 N2 C12 C9 -46.6(4)
C14 N2 C12 C9 81.4(3)
C8 C9 C12 N2 -160.4(3)
C10 C9 C12 N2 19.9(4)
C11 N2 C14 C15 -153.6(3)
C12 N2 C14 C15 81.6(3)
C28 N1 C15 C14 64.3(3)
C16 N1 C15 C14 -57.2(3)
Yb1 N1 C15 C14 -172.8(2)
N2 C14 C15 N1 -176.1(2)
C15 N1 C16 C17 -43.3(3)
C28 N1 C16 C17 -167.5(2)
Yb1 N1 C16 C17 78.1(3)
C15 N1 C16 Yb1 -121.3(2)
C28 N1 C16 Yb1 114.5(2)
O4 Yb1 C16 N1 49.9(2)
O5 Yb1 C16 N1 -137.35(19)
O1 Yb1 C16 N1 124.7(2)
O2 Yb1 C16 N1 -49.61(19)
N3 Yb1 C16 N1 178.15(18)
C34 Yb1 C16 N1 -35.35(18)
O4 Yb1 C16 C17 -67.2(2)
O5 Yb1 C16 C17 105.54(19)
O1 Yb1 C16 C17 7.59(17)
O2 Yb1 C16 C17 -166.72(18)
N1 Yb1 C16 C17 -117.1(3)
N3 Yb1 C16 C17 61.0(3)
C34 Yb1 C16 C17 -152.46(19)
N1 C16 C17 C22 128.1(3)
Yb1 C16 C17 C22 177.4(3)
N1 C16 C17 C18 -54.2(4)
Yb1 C16 C17 C18 -4.9(3)
Yb1 O1 C18 C17 17.3(5)
Yb1 O1 C18 C19 -162.3(2)
C22 C17 C18 O1 175.5(3)
C16 C17 C18 O1 -2.1(4)
C22 C17 C18 C19 -4.9(5)
C16 C17 C18 C19 177.5(3)
O1 C18 C19 C20 -175.1(3)
C17 C18 C19 C20 5.3(5)
O1 C18 C19 C24 6.6(5)
C17 C18 C19 C24 -172.9(3)
C18 C19 C20 C21 -2.2(5)
C24 C19 C20 C21 176.0(3)
C19 C20 C21 C22 -1.5(5)
C19 C20 C21 C23 -179.4(4)
C20 C21 C22 C17 2.0(5)
C23 C21 C22 C17 -180.0(3)
C18 C17 C22 C21 1.1(5)
C16 C17 C22 C21 178.8(3)
C20 C19 C24 C26 117.8(4)
C18 C19 C24 C26 -64.0(4)
C20 C19 C24 C27 -1.6(5)
C18 C19 C24 C27 176.6(3)
C20 C19 C24 C25 -120.7(4)
C18 C19 C24 C25 57.5(4)
C15 N1 C28 C29 61.7(3)
C16 N1 C28 C29 -173.6(2)
Yb1 N1 C28 C29 -63.3(3)
N1 C28 C29 C30 -113.3(3)
N1 C28 C29 C34 71.5(4)
C34 C29 C30 C31 2.5(5)
C28 C29 C30 C31 -172.4(3)
C29 C30 C31 C32 4.0(5)
C29 C30 C31 C39 -178.3(3)
C30 C31 C32 C33 -4.6(5)
C39 C31 C32 C33 177.7(3)
C31 C32 C33 C34 -1.4(5)
C31 C32 C33 C35 179.8(3)
Yb1 O2 C34 C29 -42.7(4)
Yb1 O2 C34 C33 137.0(3)
C30 C29 C34 O2 171.2(3)
C28 C29 C34 O2 -13.7(4)
C30 C29 C34 C33 -8.6(5)
C28 C29 C34 C33 166.5(3)
C30 C29 C34 Yb1 152.0(3)
C28 C29 C34 Yb1 -32.9(3)
C32 C33 C34 O2 -171.9(3)
C35 C33 C34 O2 6.9(5)
C32 C33 C34 C29 7.9(5)
C35 C33 C34 C29 -173.3(3)
C32 C33 C34 Yb1 -141.1(3)
C35 C33 C34 Yb1 37.7(5)
O4 Yb1 C34 O2 117.6(3)
O5 Yb1 C34 O2 -41.3(3)
O1 Yb1 C34 O2 -153.8(3)
N1 Yb1 C34 O2 -141.4(3)
N3 Yb1 C34 O2 39.7(3)
C16 Yb1 C34 O2 -124.7(3)
O4 Yb1 C34 C29 -99.02(19)
O5 Yb1 C34 C29 102.10(19)
O1 Yb1 C34 C29 -10.4(3)
O2 Yb1 C34 C29 143.4(4)
N1 Yb1 C34 C29 1.95(18)
N3 Yb1 C34 C29 -176.86(18)
C16 Yb1 C34 C29 18.71(19)
O4 Yb1 C34 C33 53.8(3)
O5 Yb1 C34 C33 -105.0(3)
O1 Yb1 C34 C33 142.4(3)
O2 Yb1 C34 C33 -63.7(4)
N1 Yb1 C34 C33 154.8(4)
N3 Yb1 C34 C33 -24.0(4)
C16 Yb1 C34 C33 171.6(3)
C32 C33 C35 C36 -12.4(5)
C34 C33 C35 C36 168.9(3)
C32 C33 C35 C37 107.1(4)
C34 C33 C35 C37 -71.7(4)
C32 C33 C35 C38 -131.3(3)
C34 C33 C35 C38 50.0(4)
C42 C40 C44 C45 -112.1(4)
C41 C40 C44 C45 6.6(5)
C43 C40 C44 C45 125.5(4)
C42 C40 C44 C49 67.2(4)
C41 C40 C44 C49 -174.0(3)
C43 C40 C44 C49 -55.2(4)
C49 C44 C45 C46 2.9(5)
C40 C44 C45 C46 -177.7(3)
C44 C45 C46 C47 1.1(5)
C44 C45 C46 C52 -178.8(4)
C45 C46 C47 C48 -1.9(5)
C52 C46 C47 C48 178.0(3)
C46 C47 C48 C49 -1.5(5)
C46 C47 C48 C51 178.8(3)
C50 O6 C49 C48 13.0(4)
C50 O6 C49 C44 -167.8(3)
C47 C48 C49 O6 -175.1(3)
C51 C48 C49 O6 4.6(5)
C47 C48 C49 C44 5.7(5)
C51 C48 C49 C44 -174.6(3)
C45 C44 C49 O6 174.5(3)
C40 C44 C49 O6 -4.9(5)
C45 C44 C49 C48 -6.3(5)
C40 C44 C49 C48 174.3(3)
C51 N4 C50 O6 65.8(4)
C53 N4 C50 O6 -60.4(4)
C49 O6 C50 N4 -49.8(4)
C50 N4 C51 C48 -44.8(4)
C53 N4 C51 C48 80.8(3)
C47 C48 C51 N4 -168.2(3)
C49 C48 C51 N4 12.0(5)
C50 N4 C53 C54 -150.4(3)
C51 N4 C53 C54 86.3(3)
C67 N3 C54 C53 66.0(3)
C55 N3 C54 C53 -55.6(3)
Yb1 N3 C54 C53 -172.8(2)
N4 C53 C54 N3 -170.0(3)
C54 N3 C55 C56 -45.6(3)
C67 N3 C55 C56 -170.1(2)
Yb1 N3 C55 C56 76.6(3)
N3 C55 C56 C57 126.5(3)
N3 C55 C56 C61 -55.0(4)
C61 C56 C57 C58 -0.2(5)
C55 C56 C57 C58 178.4(3)
C56 C57 C58 C59 2.4(5)
C56 C57 C58 C62 179.0(3)
C57 C58 C59 C60 -0.8(5)
C62 C58 C59 C60 -177.4(3)
C58 C59 C60 C61 -3.0(5)
C58 C59 C60 C63 175.1(3)
Yb1 O5 C61 C56 22.3(5)
Yb1 O5 C61 C60 -157.3(2)
C57 C56 C61 O5 176.7(3)
C55 C56 C61 O5 -1.8(4)
C57 C56 C61 C60 -3.7(4)
C55 C56 C61 C60 177.8(3)
C59 C60 C61 O5 -175.3(3)
C63 C60 C61 O5 6.6(4)
C59 C60 C61 C56 5.1(4)
C63 C60 C61 C56 -173.0(3)
C59 C60 C63 C65 119.1(3)
C61 C60 C63 C65 -62.8(4)
C59 C60 C63 C66 -1.1(4)
C61 C60 C63 C66 176.9(3)
C59 C60 C63 C64 -120.3(3)
C61 C60 C63 C64 57.8(4)
C54 N3 C67 C68 55.9(3)
C55 N3 C67 C68 -179.4(3)
Yb1 N3 C67 C68 -68.2(3)
N3 C67 C68 C69 -115.3(3)
N3 C67 C68 C73 70.0(4)
C73 C68 C69 C70 1.7(5)
C67 C68 C69 C70 -172.8(3)
C68 C69 C70 C71 2.8(5)
C68 C69 C70 C74 179.5(3)
C69 C70 C71 C72 -2.6(5)
C74 C70 C71 C72 -179.4(3)
C70 C71 C72 C73 -2.0(5)
C70 C71 C72 C75 177.9(3)
Yb1 O4 C73 C68 -38.6(4)
Yb1 O4 C73 C72 142.0(3)
C69 C68 C73 O4 174.2(3)
C67 C68 C73 O4 -11.1(4)
C69 C68 C73 C72 -6.3(5)
C67 C68 C73 C72 168.4(3)
C71 C72 C73 O4 -174.2(3)
C75 C72 C73 O4 6.0(5)
C71 C72 C73 C68 6.4(5)
C75 C72 C73 C68 -173.5(3)
C71 C72 C75 C78 -8.4(5)
C73 C72 C75 C78 171.5(3)
C71 C72 C75 C76 -127.8(3)
C73 C72 C75 C76 52.0(4)
C71 C72 C75 C77 111.2(3)
C73 C72 C75 C77 -69.0(4)
C90 O8 C79 C80 -173.3(3)
Na1 O8 C79 C80 50.5(4)
C81 O9 C80 C79 -170.9(4)
Na1 O9 C80 C79 47.0(4)
O8 C79 C80 O9 -66.8(5)
C80 O9 C81 C82 -175.6(4)
Na1 O9 C81 C82 -34.4(5)
C83 O10 C82 C81 179.5(3)
Na1 O10 C82 C81 -57.3(4)
O9 C81 C82 O10 60.5(5)
C82 O10 C83 C84 175.3(3)
Na1 O10 C83 C84 52.5(4)
C85 O11 C84 C83 175.3(3)
Na1 O11 C84 C83 49.1(4)
O10 C83 C84 O11 -69.6(4)
C84 O11 C85 C86 173.6(3)
Na1 O11 C85 C86 -60.5(3)
C87 O12 C86 C85 -177.4(3)
Na1 O12 C86 C85 -34.0(4)
O11 C85 C86 O12 63.2(4)
C86 O12 C87 C88 -177.5(3)
Na1 O12 C87 C88 42.6(4)
C89 O7 C88 C87 -179.6(3)
Na1 O7 C88 C87 55.5(3)
O12 C87 C88 O7 -66.0(4)
C88 O7 C89 C90 -77.6(5)
Na1 O7 C89 C90 45.8(5)
C79 O8 C90 C89 -86.3(4)
Na1 O8 C90 C89 43.2(5)
O7 C89 C90 O8 -59.6(5)
C94 O13 C91 C92 -6.7(15)
Na1 O13 C91 C92 132.2(15)
C94 O13 C91 C92A -34.8(9)
Na1 O13 C91 C92A 104.2(9)
O13 C91 C92 C93 -20.8(19)
C92A C91 C92 C93 55(2)
C91 C92 C93 C92A -85(2)
C91 C92 C93 C94 38.7(16)
C91 O13 C94 C93 34.8(5)
Na1 O13 C94 C93 -105.2(3)
C92A C93 C94 O13 -19.4(12)
C92 C93 C94 O13 -43.6(9)
C95A O14 C95 C96 76.3(15)
C98 O14 C95 C96 -10.7(13)
Na1 O14 C95 C96 -152.7(7)
O14 C95 C96 C97 28.1(13)
O14 C95 C96 C95A -63.1(11)
C95 C96 C97 C98 -34.7(10)
C95A C96 C97 C98 -3.1(11)
C95A O14 C98 C97 -45.2(12)
C95 O14 C98 C97 -11.9(9)
Na1 O14 C98 C97 130.0(3)
C96 C97 C98 O14 28.5(5)
C98 O14 C95A C96 41.1(16)
C95 O14 C95A C96 -60.7(14)
Na1 O14 C95A C96 -132.9(7)
C95 C96 C95A O14 72.9(13)
C97 C96 C95A O14 -23.4(17)
C94 C93 C92A C91 -2.1(17)
C92 C93 C92A C91 59.1(18)
C92 C91 C92A C93 -89(2)
O13 C91 C92A C93 22.7(16)

loop_
_platon_squeeze_void_nr
_platon_squeeze_void_average_x
_platon_squeeze_void_average_y
_platon_squeeze_void_average_z
_platon_squeeze_void_volume
_platon_squeeze_void_count_electrons
_platon_squeeze_void_content
1 0.500 0.103 0.397 1267 200 ' '
2 0.411 0.849 0.973 20 2 ' '
3 0.589 0.151 0.027 19 2 ' '
